data_1543471
loop_
_publ_author_name
'Sikdar, Nivedita'
'Dutta, Dipak'
'Haldar, Ritesh'
'Ray, Turjya'
'Hazra, Arpan'
'Bhattacharyya, Aninda Jiban'
'Maji, Tapas Kumar'

_publ_section_title
;
 Coordination-Driven Fluorescent J-Aggregates in a
 Perylenetetracarboxylate-Based MOF: Permanent Porosity and Proton
 Conductivity
;
_journal_issue 25
_journal_name_full 'The Journal of Physical Chemistry C'
_journal_page_first 13622
_journal_paper_doi 10.1021/acs.jpcc.6b04347
_journal_volume 120
_journal_year 2016
_chemical_formula_sum 'C24 H8.75 K4 O9.125'
_chemical_formula_weight 599.46
_chemical_name_systematic
;
 ?
;
_space_group_IT_number 14
_symmetry_cell_setting monoclinic
_symmetry_space_group_name_Hall '-P 2ybc'
_symmetry_space_group_name_H-M 'P 1 21/c 1'
_atom_sites_solution_hydrogens geom
_atom_sites_solution_primary direct
_atom_sites_solution_secondary difmap
_audit_creation_method SHELXL-97
_cell_angle_alpha 90.00
_cell_angle_beta 100.884(5)
_cell_angle_gamma 90.00
_cell_formula_units_Z 8
_cell_length_a 14.700(5)
_cell_length_b 14.543(5)
_cell_length_c 22.914(5)
_cell_measurement_reflns_used 3826
_cell_measurement_temperature 210(2)
_cell_measurement_theta_max 25.1
_cell_measurement_theta_min 2.3
_cell_volume 4810(3)
_computing_cell_refinement 'Bruker SAINT'
_computing_data_collection 'Bruker APEX2'
_computing_data_reduction 'Bruker SAINT  A'
_computing_molecular_graphics 'Bruker SHELXTL'
_computing_publication_material 'Bruker SHELXTL'
_computing_structure_refinement 'SHELXL-97 (Sheldrick, 2008)'
_computing_structure_solution 'SHELXS-97 (Sheldrick, 2008)'
_diffrn_ambient_temperature 210(2)
_diffrn_measured_fraction_theta_full 0.994
_diffrn_measured_fraction_theta_max 0.994
_diffrn_measurement_device_type 'Bruker APEX-II CCD'
_diffrn_measurement_method '\f and \w scans'
_diffrn_radiation_monochromator graphite
_diffrn_radiation_source 'fine-focus sealed tube'
_diffrn_radiation_type MoK\a
_diffrn_radiation_wavelength 0.71073
_diffrn_reflns_av_R_equivalents 0.0383
_diffrn_reflns_av_sigmaI/netI 0.0178
_diffrn_reflns_limit_h_max 17
_diffrn_reflns_limit_h_min -17
_diffrn_reflns_limit_k_max 17
_diffrn_reflns_limit_k_min -17
_diffrn_reflns_limit_l_max 27
_diffrn_reflns_limit_l_min -27
_diffrn_reflns_number 83984
_diffrn_reflns_theta_full 25.07
_diffrn_reflns_theta_max 25.07
_diffrn_reflns_theta_min 2.29
_exptl_absorpt_coefficient_mu 0.795
_exptl_absorpt_correction_T_max 0.9392
_exptl_absorpt_correction_T_min 0.9107
_exptl_absorpt_correction_type empirical
_exptl_absorpt_process_details SADABS
_exptl_crystal_colour red
_exptl_crystal_density_diffrn 1.655
_exptl_crystal_density_method 'not measured'
_exptl_crystal_description 'hexagonal shaped'
_exptl_crystal_F_000 2414
_exptl_crystal_size_max 0.12
_exptl_crystal_size_mid 0.10
_exptl_crystal_size_min 0.08
_refine_diff_density_max 1.606
_refine_diff_density_min -1.249
_refine_diff_density_rms 0.108
_refine_ls_extinction_method none
_refine_ls_goodness_of_fit_ref 1.022
_refine_ls_hydrogen_treatment mixed
_refine_ls_matrix_type full
_refine_ls_number_parameters 754
_refine_ls_number_reflns 8513
_refine_ls_number_restraints 24
_refine_ls_restrained_S_all 1.058
_refine_ls_R_factor_all 0.0813
_refine_ls_R_factor_gt 0.0726
_refine_ls_shift/su_max 0.000
_refine_ls_shift/su_mean 0.000
_refine_ls_structure_factor_coef Fsqd
_refine_ls_weighting_details 'calc w=1/[\s^2^(Fo^2^)+(0.1172P)^2^+17.8305P] where P=(Fo^2^+2Fc^2^)/3'
_refine_ls_weighting_scheme calc
_refine_ls_wR_factor_gt 0.2024
_refine_ls_wR_factor_ref 0.2115
_reflns_number_gt 7391
_reflns_number_total 8513
_reflns_threshold_expression >2\s(I)
_cod_data_source_file jp6b04347_si_002.cif
_cod_data_source_block Compound1
_cod_depositor_comments
;
The following automatic conversions were performed:

'_symmetry_cell_setting' value 'Monoclinic' changed to 'monoclinic'
according to
/usr/data/users/saulius/crontab/automatic-downloads/rss-feeds/ACS/lib/dictionaries/cif_core.dic
dictionary named 'cif_core.dic' version 2.4.2 from 2011-04-26.

Automatic conversion script
Id: cif_fix_values 4268 2015-11-12 08:31:59Z antanas 

 Adding full bibliography for 1543471.cif.
;
_cod_original_sg_symbol_H-M P21/c
_cod_original_formula_sum 'C48 H17.50 K8 O18.25'
_cod_database_code 1543471

loop_
_symmetry_equiv_pos_as_xyz
'x, y, z'
'-x, y+1/2, -z+1/2'
'-x, -y, -z'
'x, -y-1/2, z-1/2'

loop_
_atom_site_label
_atom_site_type_symbol
_atom_site_fract_x
_atom_site_fract_y
_atom_site_fract_z
_atom_site_U_iso_or_equiv
_atom_site_adp_type
_atom_site_occupancy
_atom_site_symmetry_multiplicity
_atom_site_calc_flag
_atom_site_refinement_flags
_atom_site_disorder_assembly
_atom_site_disorder_group
C1 C 0.8316(3) 0.1262(4) 0.0607(3) 0.0447(13) Uani 1 1 d . . .
C2 C 0.8544(4) 0.3188(4) 0.0401(4) 0.0580(17) Uani 1 1 d U . .
C3 C 0.7330(3) 0.1579(3) 0.05891(19) 0.0280(9) Uani 1 1 d . . .
C4 C 0.7511(3) 0.3165(3) 0.0195(2) 0.0319(10) Uani 1 1 d . . .
C5 C 0.6945(3) 0.2419(3) 0.03292(17) 0.0229(8) Uani 1 1 d . . .
C6 C 0.7098(3) 0.3919(3) -0.0101(3) 0.0440(13) Uani 1 1 d . . .
H6 H 0.7469 0.4394 -0.0196 0.053 Uiso 1 1 calc R . .
C7 C 0.6133(3) 0.3997(3) -0.0267(2) 0.0379(11) Uani 1 1 d . . .
H7 H 0.5880 0.4516 -0.0472 0.045 Uiso 1 1 calc R . .
C8 C 0.5551(3) 0.3317(3) -0.01297(19) 0.0247(8) Uani 1 1 d . . .
C9 C 0.5961(3) 0.2509(3) 0.01739(17) 0.0196(8) Uani 1 1 d . . .
C10 C 0.5376(3) 0.1788(3) 0.03125(17) 0.0218(8) Uani 1 1 d . . .
C11 C 0.5790(3) 0.1031(3) 0.0616(2) 0.0351(11) Uani 1 1 d . . .
H11 H 0.5420 0.0577 0.0736 0.042 Uiso 1 1 calc R . .
C12 C 0.6750(3) 0.0932(3) 0.0746(2) 0.0366(11) Uani 1 1 d . . .
H12 H 0.7003 0.0408 0.0946 0.044 Uiso 1 1 calc R . .
C13 C 0.4537(3) 0.3398(3) -0.03011(18) 0.0223(8) Uani 1 1 d . . .
C14 C 0.4364(3) 0.1852(3) 0.01248(18) 0.0221(8) Uani 1 1 d . . .
C15 C 0.3960(3) 0.2663(3) -0.01687(17) 0.0194(8) Uani 1 1 d . . .
C16 C 0.3783(3) 0.1140(3) 0.0211(2) 0.0359(11) Uani 1 1 d . . .
H16 H 0.4031 0.0621 0.0419 0.043 Uiso 1 1 calc R . .
C17 C 0.2831(3) 0.1181(3) -0.0007(2) 0.0349(10) Uani 1 1 d . . .
H17 H 0.2463 0.0679 0.0049 0.042 Uiso 1 1 calc R . .
C18 C 0.2425(3) 0.1938(3) -0.02986(18) 0.0235(8) Uani 1 1 d . . .
C19 C 0.2976(3) 0.2730(3) -0.03487(17) 0.0207(8) Uani 1 1 d . . .
C20 C 0.2586(3) 0.3580(3) -0.05863(19) 0.0250(9) Uani 1 1 d . . .
C21 C 0.3159(3) 0.4246(3) -0.0729(2) 0.0386(11) Uani 1 1 d . . .
H21 H 0.2902 0.4777 -0.0918 0.046 Uiso 1 1 calc R A 1
C22 C 0.4122(3) 0.4152(3) -0.0599(2) 0.0367(11) Uani 1 1 d . . .
H22 H 0.4490 0.4611 -0.0716 0.044 Uiso 1 1 calc R . .
C23 C 0.1454(3) 0.1821(3) -0.0657(2) 0.0275(9) Uani 1 1 d . . .
C24 C 0.1571(3) 0.3797(3) -0.0627(2) 0.0299(9) Uani 1 1 d . . .
C25 C 0.1662(4) 0.4329(5) 0.1261(2) 0.0548(17) Uani 1 1 d . . .
C26 C 0.1601(3) 0.5399(4) 0.2312(2) 0.0355(11) Uani 1 1 d . . .
C27 C 0.2703(3) 0.4360(4) 0.1491(2) 0.0334(10) Uani 1 1 d . . .
C28 C 0.3242(3) 0.3818(4) 0.1205(2) 0.0375(11) Uani 1 1 d . . .
H28 H 0.2956 0.3433 0.0901 0.045 Uiso 1 1 calc R . .
C29 C 0.4207(3) 0.3825(3) 0.1357(2) 0.0325(10) Uani 1 1 d . . .
H29 H 0.4550 0.3446 0.1153 0.039 Uiso 1 1 calc R . .
C30 C 0.4662(3) 0.4389(3) 0.18074(17) 0.0227(8) Uani 1 1 d . . .
C31 C 0.4122(3) 0.4976(3) 0.21063(17) 0.0219(8) Uani 1 1 d . . .
C32 C 0.3128(3) 0.4950(3) 0.19587(18) 0.0247(8) Uani 1 1 d . . .
C33 C 0.2612(3) 0.5515(3) 0.22911(19) 0.0293(9) Uani 1 1 d . . .
C34 C 0.3076(3) 0.6150(3) 0.2684(2) 0.0372(11) Uani 1 1 d . . .
H34 H 0.2738 0.6561 0.2869 0.045 Uiso 1 1 calc R . .
C35 C 0.4034(3) 0.6191(3) 0.2810(2) 0.0351(10) Uani 1 1 d . . .
H35 H 0.4323 0.6635 0.3073 0.042 Uiso 1 1 calc R . .
C36 C 0.4571(3) 0.5585(3) 0.25548(18) 0.0232(8) Uani 1 1 d . . .
C37 C 0.5584(3) 0.5547(3) 0.27527(18) 0.0230(8) Uani 1 1 d . . .
C38 C 0.6125(3) 0.4916(3) 0.24850(17) 0.0205(8) Uani 1 1 d . . .
C39 C 0.7101(3) 0.4827(3) 0.27082(18) 0.0225(8) Uani 1 1 d . . .
C40 C 0.7525(3) 0.5435(3) 0.3171(2) 0.0334(10) Uani 1 1 d . . .
C41 C 0.6980(3) 0.6042(4) 0.3409(2) 0.0442(13) Uani 1 1 d . . .
H41 H 0.7256 0.6443 0.3721 0.053 Uiso 1 1 d R . .
C42 C 0.6029(3) 0.6095(3) 0.3214(2) 0.0370(11) Uani 1 1 d . . .
H42 H 0.5685 0.6505 0.3396 0.044 Uiso 1 1 calc R . .
C43 C 0.5682(3) 0.4362(3) 0.19939(17) 0.0218(8) Uani 1 1 d . . .
C44 C 0.6228(3) 0.3802(3) 0.17196(19) 0.0290(9) Uani 1 1 d . . .
H44 H 0.5965 0.3495 0.1373 0.035 Uiso 1 1 calc R . .
C45 C 0.7173(3) 0.3683(3) 0.19518(19) 0.0285(9) Uani 1 1 d . . .
H45 H 0.7519 0.3290 0.1759 0.034 Uiso 1 1 calc R . .
C46 C 0.7604(3) 0.4133(3) 0.24576(18) 0.0232(8) Uani 1 1 d . . .
C47 C 0.8533(3) 0.3757(3) 0.27638(19) 0.0250(9) Uani 1 1 d . . .
C48 C 0.8554(4) 0.5542(4) 0.3384(3) 0.0564(18) Uani 1 1 d . . .
O1 O 0.8622(3) 0.1362(3) 0.0129(2) 0.0659(12) Uani 1 1 d . . .
O2 O 0.8728(3) 0.0862(3) 0.1036(3) 0.0755(16) Uani 1 1 d . . .
O3 O 0.9040(3) 0.3500(4) 0.0112(3) 0.099(2) Uani 1 1 d U . .
O4 O 0.8848(3) 0.2989(3) 0.0969(2) 0.0664(13) Uani 1 1 d . . .
O5 O 0.9111(2) 0.3533(2) 0.24627(14) 0.0353(7) Uani 1 1 d . . .
O6 O 0.8650(2) 0.3646(2) 0.33218(14) 0.0330(7) Uani 1 1 d . . .
O3W O 0.1413(8) 0.2151(7) -0.2754(5) 0.024(2) Uani 0.25 1 d P . .
H1O3 H 0.1340 0.2396 -0.3078 0.036 Uiso 0.25 1 d PR . .
H2O3 H 0.1340 0.1556 -0.2778 0.036 Uiso 0.25 1 d PR . .
O7 O 0.9028(3) 0.5613(3) 0.2972(3) 0.0777(17) Uani 1 1 d . . .
O8 O 0.8870(3) 0.5637(4) 0.3907(3) 0.103(2) Uani 1 1 d U . .
O9 O 0.1082(2) 0.6078(3) 0.22281(19) 0.0578(11) Uani 1 1 d . . .
O10 O 0.1370(2) 0.4616(3) 0.24597(16) 0.0481(9) Uani 1 1 d . . .
O11 O 0.1292(3) 0.3553(4) 0.1257(3) 0.0832(18) Uani 1 1 d . . .
O12 O 0.1258(3) 0.5063(4) 0.10927(17) 0.0669(14) Uani 1 1 d . . .
O13 O 0.0861(2) 0.1404(2) -0.04381(15) 0.0347(7) Uani 1 1 d . . .
O14 O 0.1333(2) 0.2096(3) -0.11862(15) 0.0391(8) Uani 1 1 d . . .
O15 O 0.1183(2) 0.4261(3) -0.10748(18) 0.0478(9) Uani 1 1 d . . .
O16 O 0.1182(2) 0.3533(2) -0.02266(16) 0.0400(8) Uani 1 1 d . . .
K1 K 0.04247(6) 0.05323(7) -0.16056(5) 0.0341(3) Uani 1 1 d . . .
K2 K 0.96089(12) 0.19652(10) 0.19447(8) 0.0391(3) Uani 0.85 1 d P . 1
K5 K 0.1952(3) 0.3415(2) -0.19408(12) 0.0951(9) Uani 0.70 1 d P . 1
K7 K -0.0251(3) 0.2897(4) -0.1471(3) 0.0323(11) Uani 0.20 1 d P . 1
K8 K 0.7500(4) 0.3443(5) 0.4055(3) 0.154(2) Uani 0.55 1 d PU . 1
O1WA O 0.2595(6) 0.1832(6) -0.2024(4) 0.0278(19) Uani 0.33 1 d P B 1
O5WB O 0.461(3) 0.195(3) -0.1695(18) 0.150(13) Uiso 0.25 1 d P C 1
K2A K 1.0013(7) 0.2104(6) 0.2209(5) 0.046(2) Uani 0.15 1 d P . 2
K5A K 0.1227(7) 0.3339(10) -0.2141(6) 0.164(5) Uani 0.30 1 d P . 2
K7A K -0.04309(10) 0.30615(11) -0.11377(9) 0.0443(4) Uani 0.80 1 d P . 2
K8A K 0.6709(5) 0.3992(6) 0.4079(4) 0.088(2) Uani 0.25 1 d P . 2
K8B K 0.6969(10) 0.2459(8) 0.3657(5) 0.114(4) Uani 0.20 1 d P . 2
O1WB O 0.3329(7) 0.1345(7) -0.1595(4) 0.041(2) Uani 0.34 1 d P D 2
O1WC O 0.3034(12) 0.2415(11) -0.2438(7) 0.081(5) Uani 0.33 1 d P D 2
O5WA O 0.3611(17) 0.2016(17) -0.1920(11) 0.087(6) Uiso 0.25 1 d P D 2
K3 K 0.02641(7) 0.55833(8) -0.16071(5) 0.0398(3) Uani 1 1 d . . .
K4 K 0.0000 0.5000 0.0000 0.0314(3) Uani 1 2 d S . .
K6 K 0.04889(7) 0.23242(7) 0.05138(4) 0.0340(3) Uani 1 1 d . . .
K9 K 0.0000 0.0000 0.0000 0.0470(4) Uani 1 2 d S . .
O4W O -0.1594(19) 0.3431(18) -0.0943(11) 0.098(8) Uani 0.25 1 d P . .
H1O4 H -0.1368 0.3454 -0.0557 0.147 Uiso 0.25 1 d PR . .
H2O4 H -0.1481 0.3992 -0.1010 0.147 Uiso 0.25 1 d PR . .
O2W O 0.5836(18) 0.1032(19) -0.1026(12) 0.100(7) Uiso 0.25 1 d P . .
H2O2 H 0.5766 0.1047 -0.0671 0.149 Uiso 0.25 1 d PR . .
H1O2 H 0.5366 0.1347 -0.1271 0.149 Uiso 0.25 1 d PR . .

loop_
_atom_site_aniso_label
_atom_site_aniso_U_11
_atom_site_aniso_U_22
_atom_site_aniso_U_33
_atom_site_aniso_U_23
_atom_site_aniso_U_13
_atom_site_aniso_U_12
C1 0.030(3) 0.035(3) 0.065(4) 0.006(2) 0.000(2) 0.002(2)
C2 0.024(2) 0.027(3) 0.117(5) 0.015(3) -0.002(3) -0.004(2)
C3 0.020(2) 0.031(2) 0.030(2) 0.0054(18) -0.0025(16) 0.0057(17)
C4 0.018(2) 0.027(2) 0.047(3) -0.0021(19) -0.0033(18) -0.0030(17)
C5 0.0163(18) 0.025(2) 0.025(2) -0.0029(16) -0.0009(15) 0.0007(15)
C6 0.020(2) 0.032(3) 0.077(4) 0.013(2) 0.001(2) -0.0100(19)
C7 0.020(2) 0.026(2) 0.064(3) 0.016(2) -0.002(2) -0.0013(18)
C8 0.0156(19) 0.022(2) 0.034(2) 0.0014(17) 0.0008(16) -0.0006(16)
C9 0.0156(18) 0.0210(19) 0.0214(18) -0.0003(15) 0.0015(14) 0.0021(15)
C10 0.0175(19) 0.023(2) 0.0242(19) 0.0023(16) 0.0027(15) 0.0017(15)
C11 0.023(2) 0.031(2) 0.050(3) 0.020(2) 0.0046(19) 0.0014(18)
C12 0.025(2) 0.037(3) 0.045(3) 0.018(2) -0.0026(19) 0.0085(19)
C13 0.0155(18) 0.0201(19) 0.030(2) 0.0048(16) 0.0018(15) 0.0020(15)
C14 0.0175(19) 0.022(2) 0.027(2) 0.0056(16) 0.0041(15) 0.0008(15)
C15 0.0142(17) 0.0211(19) 0.0223(18) 0.0006(15) 0.0017(14) 0.0010(15)
C16 0.024(2) 0.030(2) 0.053(3) 0.019(2) 0.004(2) 0.0021(18)
C17 0.021(2) 0.027(2) 0.057(3) 0.011(2) 0.008(2) -0.0072(17)
C18 0.0145(18) 0.025(2) 0.031(2) -0.0030(16) 0.0051(16) -0.0008(15)
C19 0.0156(18) 0.024(2) 0.0228(19) 0.0000(15) 0.0031(14) 0.0016(15)
C20 0.0160(19) 0.027(2) 0.031(2) 0.0030(17) 0.0016(15) 0.0056(16)
C21 0.021(2) 0.032(2) 0.060(3) 0.021(2) 0.001(2) 0.0081(18)
C22 0.018(2) 0.030(2) 0.061(3) 0.020(2) 0.006(2) 0.0024(18)
C23 0.0180(19) 0.026(2) 0.038(2) -0.0087(18) 0.0051(17) -0.0024(16)
C24 0.019(2) 0.025(2) 0.044(3) -0.0023(19) 0.0026(18) 0.0034(17)
C25 0.023(2) 0.101(5) 0.038(3) -0.037(3) -0.001(2) -0.002(3)
C26 0.017(2) 0.058(3) 0.030(2) -0.012(2) 0.0013(17) 0.001(2)
C27 0.019(2) 0.051(3) 0.027(2) -0.007(2) -0.0014(17) -0.0015(19)
C28 0.022(2) 0.056(3) 0.031(2) -0.018(2) -0.0024(18) -0.005(2)
C29 0.021(2) 0.045(3) 0.031(2) -0.014(2) 0.0040(17) 0.0011(19)
C30 0.0172(19) 0.030(2) 0.0205(18) 0.0002(16) 0.0010(15) 0.0000(16)
C31 0.0182(19) 0.027(2) 0.0198(18) 0.0015(15) 0.0008(15) 0.0004(16)
C32 0.0168(19) 0.032(2) 0.0232(19) -0.0002(16) -0.0004(15) 0.0036(16)
C33 0.019(2) 0.037(2) 0.030(2) -0.0008(18) 0.0018(17) 0.0063(17)
C34 0.025(2) 0.041(3) 0.046(3) -0.016(2) 0.0049(19) 0.0068(19)
C35 0.026(2) 0.034(2) 0.044(3) -0.016(2) 0.0028(19) 0.0020(19)
C36 0.0200(19) 0.024(2) 0.026(2) -0.0017(16) 0.0032(15) 0.0005(16)
C37 0.0204(19) 0.021(2) 0.026(2) -0.0004(15) 0.0012(16) -0.0013(15)
C38 0.0183(18) 0.0210(19) 0.0218(19) 0.0033(15) 0.0025(15) -0.0009(15)
C39 0.0178(18) 0.021(2) 0.027(2) 0.0033(16) 0.0004(15) -0.0015(15)
C40 0.022(2) 0.028(2) 0.045(3) -0.0094(19) -0.0077(19) -0.0011(17)
C41 0.028(2) 0.042(3) 0.055(3) -0.026(2) -0.011(2) 0.002(2)
C42 0.027(2) 0.032(2) 0.048(3) -0.018(2) -0.003(2) 0.0042(19)
C43 0.0171(18) 0.025(2) 0.0223(19) 0.0009(15) 0.0020(15) -0.0023(15)
C44 0.022(2) 0.038(2) 0.026(2) -0.0086(18) 0.0012(16) -0.0006(18)
C45 0.022(2) 0.033(2) 0.032(2) -0.0034(18) 0.0064(17) 0.0041(17)
C46 0.0171(18) 0.026(2) 0.027(2) 0.0033(16) 0.0050(15) -0.0020(16)
C47 0.0200(19) 0.023(2) 0.031(2) 0.0012(17) 0.0037(17) -0.0028(16)
C48 0.021(3) 0.034(3) 0.103(5) -0.024(3) -0.019(3) 0.006(2)
O1 0.038(2) 0.067(3) 0.095(4) -0.021(3) 0.018(2) -0.001(2)
O2 0.035(2) 0.045(2) 0.129(4) 0.015(3) -0.032(2) 0.0117(18)
O3 0.0227(19) 0.096(4) 0.173(5) 0.090(4) 0.007(3) -0.001(2)
O4 0.046(2) 0.057(3) 0.082(3) -0.020(2) -0.027(2) 0.0067(19)
O5 0.0207(15) 0.050(2) 0.0367(17) -0.0022(15) 0.0087(13) 0.0065(14)
O6 0.0273(15) 0.0380(18) 0.0327(17) 0.0063(13) 0.0034(13) 0.0047(13)
O3W 0.043(7) 0.004(5) 0.026(6) -0.001(4) 0.007(5) -0.002(4)
O7 0.0218(19) 0.037(2) 0.166(5) 0.030(3) -0.005(3) -0.0049(16)
O8 0.051(3) 0.117(4) 0.116(4) -0.075(4) -0.048(3) 0.030(3)
O9 0.0261(18) 0.077(3) 0.066(3) -0.020(2) -0.0020(17) 0.0228(19)
O10 0.0261(17) 0.076(3) 0.043(2) -0.0108(19) 0.0101(15) -0.0101(18)
O11 0.028(2) 0.107(4) 0.114(4) -0.073(3) 0.013(2) -0.023(2)
O12 0.031(2) 0.122(4) 0.042(2) -0.008(2) -0.0091(16) 0.028(2)
O13 0.0197(14) 0.0410(18) 0.0454(18) -0.0091(15) 0.0111(13) -0.0103(13)
O14 0.0267(16) 0.055(2) 0.0340(18) -0.0043(15) 0.0001(13) -0.0080(15)
O15 0.0232(16) 0.047(2) 0.069(2) 0.0219(19) -0.0022(16) 0.0115(15)
O16 0.0269(16) 0.044(2) 0.053(2) -0.0021(16) 0.0168(15) 0.0046(14)
K1 0.0227(5) 0.0363(6) 0.0399(6) -0.0056(4) -0.0029(4) 0.0016(4)
K2 0.0400(8) 0.0336(7) 0.0439(8) 0.0023(6) 0.0085(7) 0.0073(6)
K5 0.133(3) 0.0860(19) 0.0673(15) 0.0031(13) 0.0228(16) -0.0252(18)
K7 0.020(2) 0.041(3) 0.035(3) 0.002(2) 0.004(2) -0.002(2)
K8 0.133(4) 0.210(5) 0.144(4) 0.097(4) 0.090(3) 0.082(4)
O1WA 0.020(4) 0.027(5) 0.038(5) 0.006(4) 0.011(4) 0.000(4)
K2A 0.038(5) 0.053(5) 0.046(5) -0.009(4) 0.004(4) 0.016(4)
K5A 0.079(5) 0.195(12) 0.201(12) 0.012(9) -0.017(7) -0.005(6)
K7A 0.0264(7) 0.0479(9) 0.0551(10) 0.0032(7) -0.0009(7) -0.0042(6)
K8A 0.080(5) 0.101(6) 0.090(5) 0.016(4) 0.031(4) 0.024(4)
K8B 0.166(12) 0.081(7) 0.107(8) -0.030(6) 0.051(8) -0.061(7)
O1WB 0.054(6) 0.042(6) 0.026(5) 0.006(4) 0.004(4) -0.002(5)
O1WC 0.101(12) 0.074(10) 0.078(10) 0.020(8) 0.043(9) -0.018(9)
K3 0.0306(5) 0.0391(6) 0.0486(6) 0.0171(5) 0.0046(4) 0.0043(4)
K4 0.0234(6) 0.0325(7) 0.0365(7) 0.0009(6) 0.0014(5) -0.0008(5)
K6 0.0313(5) 0.0345(5) 0.0348(5) -0.0050(4) 0.0028(4) 0.0026(4)
K9 0.0429(9) 0.0316(8) 0.0684(11) 0.0032(7) 0.0151(8) -0.0079(7)
O4W 0.12(2) 0.096(17) 0.088(16) 0.009(13) 0.052(15) 0.021(15)

loop_
_atom_type_symbol
_atom_type_description
_atom_type_scat_dispersion_real
_atom_type_scat_dispersion_imag
_atom_type_scat_source
C C 0.0033 0.0016 'International Tables Vol C Tables 4.2.6.8 and 6.1.1.4'
H H 0.0000 0.0000 'International Tables Vol C Tables 4.2.6.8 and 6.1.1.4'
O O 0.0106 0.0060 'International Tables Vol C Tables 4.2.6.8 and 6.1.1.4'
K K 0.2009 0.2494 'International Tables Vol C Tables 4.2.6.8 and 6.1.1.4'

loop_
_geom_angle_atom_site_label_1
_geom_angle_atom_site_label_2
_geom_angle_atom_site_label_3
_geom_angle
_geom_angle_site_symmetry_1
_geom_angle_site_symmetry_3
O2 C1 O1 123.7(6) . .
O2 C1 C3 120.1(5) . .
O1 C1 C3 115.8(5) . .
O2 C1 K2 46.2(3) . .
O1 C1 K2 120.6(3) . .
C3 C1 K2 107.3(3) . .
O3 C2 O4 120.8(5) . .
O3 C2 C4 122.2(6) . .
O4 C2 C4 115.9(6) . .
O3 C2 K6 62.4(3) . 1_655
O4 C2 K6 72.2(3) . 1_655
C4 C2 K6 151.9(4) . 1_655
O3 C2 K3 88.6(5) . 3_665
O4 C2 K3 46.0(3) . 3_665
C4 C2 K3 126.1(4) . 3_665
K6 C2 K3 79.80(13) 1_655 3_665
C12 C3 C5 118.8(4) . .
C12 C3 C1 115.2(4) . .
C5 C3 C1 125.0(4) . .
C12 C3 K8A 92.1(3) . 4_565
C5 C3 K8A 77.4(3) . 4_565
C1 C3 K8A 91.4(3) . 4_565
C6 C4 C5 119.4(4) . .
C6 C4 C2 117.8(4) . .
C5 C4 C2 122.7(4) . .
C6 C4 K8 103.0(4) . 4_565
C5 C4 K8 74.5(3) . 4_565
C2 C4 K8 96.4(4) . 4_565
C3 C5 C9 119.0(4) . .
C3 C5 C4 122.4(4) . .
C9 C5 C4 118.5(4) . .
C3 C5 K8 84.4(3) . 4_565
C9 C5 K8 102.4(3) . 4_565
C4 C5 K8 81.6(3) . 4_565
C3 C5 K8A 79.1(3) . 4_565
C9 C5 K8A 84.8(3) . 4_565
C4 C5 K8A 104.0(3) . 4_565
K8 C5 K8A 23.72(14) 4_565 4_565
C4 C6 C7 122.0(4) . .
C4 C6 K8B 83.9(4) . 4_565
C7 C6 K8B 85.9(4) . 4_565
C8 C7 C6 121.3(4) . .
C7 C8 C9 118.3(4) . .
C7 C8 C13 121.4(4) . .
C9 C8 C13 120.3(3) . .
C10 C9 C5 120.0(3) . .
C10 C9 C8 119.5(3) . .
C5 C9 C8 120.5(4) . .
C11 C10 C9 118.1(4) . .
C11 C10 C14 121.5(4) . .
C9 C10 C14 120.4(3) . .
C10 C11 C12 121.5(4) . .
C3 C12 C11 122.1(4) . .
C22 C13 C15 118.5(4) . .
C22 C13 C8 121.9(4) . .
C15 C13 C8 119.6(3) . .
C16 C14 C15 118.2(4) . .
C16 C14 C10 122.0(4) . .
C15 C14 C10 119.8(3) . .
C14 C15 C13 120.4(3) . .
C14 C15 C19 119.9(3) . .
C13 C15 C19 119.7(3) . .
C14 C16 C17 121.6(4) . .
C18 C17 C16 121.6(4) . .
C17 C18 C19 119.3(4) . .
C17 C18 C23 117.1(4) . .
C19 C18 C23 122.5(4) . .
C20 C19 C18 122.6(3) . .
C20 C19 C15 118.7(4) . .
C18 C19 C15 118.7(4) . .
C21 C20 C19 119.1(4) . .
C21 C20 C24 118.9(4) . .
C19 C20 C24 121.7(4) . .
C21 C20 K5 84.1(3) . .
C19 C20 K5 109.9(3) . .
C24 C20 K5 81.2(3) . .
C20 C21 C22 121.7(4) . .
C20 C21 K5 71.1(3) . .
C22 C21 K5 121.1(4) . .
C13 C22 C21 121.5(4) . .
O13 C23 O14 124.2(4) . .
O13 C23 C18 119.7(4) . .
O14 C23 C18 115.8(4) . .
O13 C23 K1 72.3(2) . .
O14 C23 K1 63.1(2) . .
C18 C23 K1 138.2(3) . .
O13 C23 K7 86.7(3) . .
O14 C23 K7 48.4(2) . .
C18 C23 K7 143.8(3) . .
K1 C23 K7 70.09(14) . .
O13 C23 K7A 78.1(2) . .
O14 C23 K7A 63.2(2) . .
C18 C23 K7A 139.6(3) . .
K1 C23 K7A 79.99(10) . .
K7 C23 K7A 15.51(11) . .
O13 C23 K6 49.2(2) . .
O14 C23 K6 134.4(3) . .
C18 C23 K6 92.3(2) . .
K1 C23 K6 118.54(13) . .
K7 C23 K6 87.52(16) . .
K7A C23 K6 72.11(9) . .
O16 C24 O15 124.5(4) . .
O16 C24 C20 118.8(4) . .
O15 C24 C20 116.7(4) . .
O16 C24 K7A 68.7(2) . .
O15 C24 K7A 68.5(2) . .
C20 C24 K7A 142.8(3) . .
O16 C24 K5 146.3(3) . .
O15 C24 K5 57.7(3) . .
C20 C24 K5 71.1(2) . .
K7A C24 K5 84.75(13) . .
O16 C24 K7 82.6(3) . .
O15 C24 K7 62.7(3) . .
C20 C24 K7 130.0(3) . .
K7A C24 K7 15.76(10) . .
K5 C24 K7 69.15(16) . .
O16 C24 K4 53.2(2) . .
O15 C24 K4 80.3(3) . .
C20 C24 K4 144.9(3) . .
K7A C24 K4 70.82(9) . .
K5 C24 K4 137.10(16) . .
K7 C24 K4 84.85(15) . .
O16 C24 K5A 133.1(4) . .
O15 C24 K5A 48.4(3) . .
C20 C24 K5A 88.7(3) . .
K7A C24 K5A 67.2(2) . .
K5 C24 K5A 18.12(17) . .
K7 C24 K5A 51.9(2) . .
K4 C24 K5A 122.3(2) . .
O12 C25 O11 126.1(5) . .
O12 C25 C27 118.0(6) . .
O11 C25 C27 115.9(6) . .
O12 C25 K3 68.7(3) . 3_565
O11 C25 K3 67.7(3) . 3_565
C27 C25 K3 145.2(3) . 3_565
O9 C26 O10 125.1(5) . .
O9 C26 C33 119.2(5) . .
O10 C26 C33 115.5(4) . .
O9 C26 K3 80.5(3) . 3_565
O10 C26 K3 59.1(2) . 3_565
C33 C26 K3 141.4(3) . 3_565
O9 C26 K7 24.0(3) . 3_565
O10 C26 K7 129.4(3) . 3_565
C33 C26 K7 111.2(3) . 3_565
K3 C26 K7 72.57(12) 3_565 3_565
O9 C26 K2 37.6(3) . 2_655
O10 C26 K2 105.7(3) . 2_655
C33 C26 K2 122.3(3) . 2_655
K3 C26 K2 93.96(11) 3_565 2_655
K7 C26 K2 61.60(14) 3_565 2_655
C28 C27 C32 119.8(4) . .
C28 C27 C25 116.8(4) . .
C32 C27 C25 123.3(4) . .
C27 C28 C29 122.0(4) . .
C30 C29 C28 120.9(4) . .
C29 C30 C31 118.5(4) . .
C29 C30 C43 121.3(4) . .
C31 C30 C43 120.2(3) . .
C36 C31 C30 119.7(3) . .
C36 C31 C32 119.9(4) . .
C30 C31 C32 120.4(4) . .
C27 C32 C33 123.1(4) . .
C27 C32 C31 118.4(4) . .
C33 C32 C31 118.5(4) . .
C34 C33 C32 119.1(4) . .
C34 C33 C26 115.1(4) . .
C32 C33 C26 125.3(4) . .
C33 C34 C35 121.7(4) . .
C34 C35 C36 121.5(4) . .
C35 C36 C31 118.6(4) . .
C35 C36 C37 121.2(4) . .
C31 C36 C37 120.2(4) . .
C42 C37 C38 118.5(4) . .
C42 C37 C36 121.2(4) . .
C38 C37 C36 120.3(3) . .
C37 C38 C39 120.4(4) . .
C37 C38 C43 119.4(3) . .
C39 C38 C43 120.3(4) . .
C40 C39 C46 123.1(4) . .
C40 C39 C38 118.3(4) . .
C46 C39 C38 118.5(4) . .
C40 C39 K8A 70.9(3) . .
C46 C39 K8A 107.4(3) . .
C38 C39 K8A 91.6(3) . .
C40 C39 K5 76.4(3) . 3_665
C46 C39 K5 91.6(2) . 3_665
C38 C39 K5 102.6(2) . 3_665
K8A C39 K5 147.2(2) . 3_665
C41 C40 C39 119.1(4) . .
C41 C40 C48 115.5(4) . .
C39 C40 C48 125.1(4) . .
C41 C40 K8A 81.5(4) . .
C39 C40 K8A 85.2(3) . .
C48 C40 K8A 108.7(4) . .
C41 C40 K5 104.2(4) . 3_665
C39 C40 K5 80.1(3) . 3_665
C48 C40 K5 81.5(4) . 3_665
K8A C40 K5 165.2(2) . 3_665
C41 C40 K8 103.3(4) . .
C39 C40 K8 82.4(3) . .
C48 C40 K8 91.0(4) . .
K8A C40 K8 23.61(15) . .
K5 C40 K8 152.04(18) 3_665 .
C40 C41 C42 122.5(4) . .
C40 C41 K8A 75.0(3) . .
C42 C41 K8A 89.8(4) . .
C37 C42 C41 121.0(4) . .
C44 C43 C38 118.1(4) . .
C44 C43 C30 122.1(4) . .
C38 C43 C30 119.8(3) . .
C43 C44 C45 121.5(4) . .
C46 C45 C44 121.8(4) . .
C45 C46 C39 118.8(4) . .
C45 C46 C47 116.7(4) . .
C39 C46 C47 123.8(4) . .
O5 C47 O6 123.6(4) . .
O5 C47 C46 119.4(4) . .
O6 C47 C46 116.9(4) . .
O5 C47 K1 72.1(2) . 4_666
O6 C47 K1 68.2(2) . 4_666
C46 C47 K1 139.1(3) . 4_666
O5 C47 K7 75.2(3) . 4_666
O6 C47 K7 54.2(2) . 4_666
C46 C47 K7 149.4(3) . 4_666
K1 C47 K7 69.06(12) 4_666 4_666
O8 C48 O7 124.1(6) . .
O8 C48 C40 120.6(7) . .
O7 C48 C40 115.0(6) . .
O8 C48 K1 83.0(3) . 4_666
O7 C48 K1 56.7(3) . 4_666
C40 C48 K1 140.3(3) . 4_666
O8 C48 K5A 135.0(6) . 3_665
O7 C48 K5A 34.9(4) . 3_665
C40 C48 K5A 91.5(4) . 3_665
K1 C48 K5A 91.3(3) 4_666 3_665
O8 C48 K2A 99.3(5) . 2_755
O7 C48 K2A 38.5(3) . 2_755
C40 C48 K2A 125.1(4) . 2_755
K1 C48 K2A 74.9(2) 4_666 2_755
K5A C48 K2A 37.0(3) 3_665 2_755
C1 O1 K8 122.9(3) . 4_565
C1 O1 K9 112.3(4) . 1_655
K8 O1 K9 107.3(2) 4_565 1_655
C1 O1 K6 104.4(3) . 1_655
K8 O1 K6 125.0(2) 4_565 1_655
K9 O1 K6 74.63(10) 1_655 1_655
C1 O1 K8A 102.4(3) . 4_565
K8 O1 K8A 23.88(17) 4_565 4_565
K9 O1 K8A 109.2(2) 1_655 4_565
K6 O1 K8A 148.9(2) 1_655 4_565
C1 O2 K1 155.2(5) . 3_655
C1 O2 K2 115.4(4) . .
K1 O2 K2 87.84(14) 3_655 .
C2 O3 K4 141.4(6) . 1_655
C2 O3 K6 95.5(4) . 1_655
K4 O3 K6 98.74(13) 1_655 1_655
C2 O3 K7A 136.2(6) . 1_655
K4 O3 K7A 81.43(14) 1_655 1_655
K6 O3 K7A 82.57(17) 1_655 1_655
C2 O4 K3 113.5(4) . 3_665
C2 O4 K2 158.2(4) . .
K3 O4 K2 84.01(12) 3_665 .
C2 O4 K6 82.6(4) . 1_655
K3 O4 K6 95.61(14) 3_665 1_655
K2 O4 K6 82.86(12) . 1_655
C2 O4 K2A 163.1(4) . .
K3 O4 K2A 73.5(2) 3_665 .
K2 O4 K2A 10.89(18) . .
K6 O4 K2A 81.40(17) 1_655 .
C47 O5 K2A 140.5(4) . .
C47 O5 K3 131.1(3) . 3_665
K2A O5 K3 87.7(2) . 3_665
C47 O5 K2 137.0(3) . .
K2A O5 K2 16.8(2) . .
K3 O5 K2 85.66(10) 3_665 .
C47 O5 K1 84.2(2) . 4_666
K2A O5 K1 103.9(3) . 4_666
K3 O5 K1 92.37(11) 3_665 4_666
K2 O5 K1 120.63(11) . 4_666
C47 O5 K7 83.0(3) . 4_666
K2A O5 K7 64.0(3) . 4_666
K3 O5 K7 141.70(15) 3_665 4_666
K2 O5 K7 74.09(13) . 4_666
K1 O5 K7 71.85(12) 4_666 4_666
C47 O6 K8 132.9(3) . .
C47 O6 K7 103.9(3) . 4_666
K8 O6 K7 103.1(2) . 4_666
C47 O6 K1 87.4(2) . 4_666
K8 O6 K1 135.0(2) . 4_666
K7 O6 K1 80.25(14) 4_666 4_666
C47 O6 K7A 119.3(3) . 4_666
K8 O6 K7A 86.33(14) . 4_666
K7 O6 K7A 17.20(12) 4_666 4_666
K1 O6 K7A 89.24(9) 4_666 4_666
C47 O6 K8B 110.1(3) . .
K8 O6 K8B 33.8(3) . .
K7 O6 K8B 88.5(3) 4_666 .
K1 O6 K8B 161.1(3) 4_666 .
K7A O6 K8B 76.3(3) 4_666 .
K5A O3W K2A 57.1(4) . 4_465
K5A O3W K5 24.2(3) . .
K2A O3W K5 81.1(4) 4_465 .
K5A O3W K2 66.5(4) . 4_465
K2A O3W K2 11.5(3) 4_465 4_465
K5 O3W K2 89.9(3) . 4_465
C48 O7 K5A 127.5(5) . 3_665
C48 O7 K2A 124.0(5) . 2_755
K5A O7 K2A 50.9(4) 3_665 2_755
C48 O7 K1 99.8(4) . 4_666
K5A O7 K1 132.2(4) 3_665 4_666
K2A O7 K1 99.8(3) 2_755 4_666
C48 O7 K2 119.4(4) . 2_755
K5A O7 K2 67.1(3) 3_665 2_755
K2A O7 K2 16.5(2) 2_755 2_755
K1 O7 K2 85.52(12) 4_666 2_755
C48 O7 K5 112.7(3) . 3_665
K5A O7 K5 21.2(2) 3_665 3_665
K2A O7 K5 70.8(3) 2_755 3_665
K1 O7 K5 145.9(3) 4_666 3_665
K2 O7 K5 87.23(15) 2_755 3_665
C48 O8 K6 126.1(5) . 2_655
C48 O8 K9 151.1(4) . 2_655
K6 O8 K9 77.74(11) 2_655 2_655
C48 O8 K1 75.3(4) . 4_666
K6 O8 K1 115.15(18) 2_655 4_666
K9 O8 K1 79.43(11) 2_655 4_666
C26 O9 K7 144.0(4) . 3_565
C26 O9 K2 125.8(4) . 2_655
K7 O9 K2 90.2(2) 3_565 2_655
C26 O9 K2A 140.6(4) . 2_655
K7 O9 K2A 74.8(3) 3_565 2_655
K2 O9 K2A 17.0(2) 2_655 2_655
C26 O9 K7A 126.2(3) . 3_565
K7 O9 K7A 17.85(15) 3_565 3_565
K2 O9 K7A 107.98(15) 2_655 3_565
K2A O9 K7A 92.6(3) 2_655 3_565
C26 O9 K3 77.5(3) . 3_565
K7 O9 K3 87.80(17) 3_565 3_565
K2 O9 K3 112.87(14) 2_655 3_565
K2A O9 K3 104.5(2) 2_655 3_565
K7A O9 K3 82.25(10) 3_565 3_565
C26 O10 K1 118.7(3) . 4_566
C26 O10 K3 98.4(3) . 3_565
K1 O10 K3 92.37(10) 4_566 3_565
C25 O11 K6 140.3(5) . .
C25 O11 K3 88.3(3) . 3_565
K6 O11 K3 101.43(13) . 3_565
C25 O12 K4 116.1(4) . .
C25 O12 K3 87.4(4) . 3_565
K4 O12 K3 85.58(12) . 3_565
C25 O12 K7A 160.4(3) . 3_565
K4 O12 K7A 81.83(12) . 3_565
K3 O12 K7A 86.07(12) 3_565 3_565
C23 O13 K9 159.2(3) . .
C23 O13 K6 110.4(3) . .
K9 O13 K6 83.89(9) . .
C23 O13 K1 83.8(2) . .
K9 O13 K1 88.56(9) . .
K6 O13 K1 155.74(12) . .
C23 O13 K7A 80.2(3) . .
K9 O13 K7A 117.89(10) . .
K6 O13 K7A 81.04(9) . .
K1 O13 K7A 82.24(9) . .
C23 O13 K7 71.9(3) . .
K9 O13 K7 123.09(13) . .
K6 O13 K7 95.84(15) . .
K1 O13 K7 69.23(13) . .
K7A O13 K7 15.14(10) . .
C23 O14 K7 110.2(3) . .
C23 O14 K1 92.6(3) . .
K7 O14 K1 85.90(16) . .
C23 O14 K5A 158.4(4) . .
K7 O14 K5A 66.3(3) . .
K1 O14 K5A 108.1(3) . .
C23 O14 K5 142.9(3) . .
K7 O14 K5 85.34(18) . .
K1 O14 K5 122.76(14) . .
K5A O14 K5 22.1(2) . .
C23 O14 K7A 94.6(3) . .
K7 O14 K7A 16.54(14) . .
K1 O14 K7A 91.99(10) . .
K5A O14 K7A 78.8(3) . .
K5 O14 K7A 94.94(14) . .
C24 O15 K3 155.7(3) . .
C24 O15 K5 99.3(3) . .
K3 O15 K5 104.31(16) . .
C24 O15 K5A 111.7(4) . .
K3 O15 K5A 92.4(3) . .
K5 O15 K5A 22.5(2) . .
C24 O15 K7 94.5(3) . .
K3 O15 K7 94.47(15) . .
K5 O15 K7 80.93(19) . .
K5A O15 K7 62.3(3) . .
C24 O15 K7A 87.7(3) . .
K3 O15 K7A 94.32(11) . .
K5 O15 K7A 97.90(15) . .
K5A O15 K7A 79.8(3) . .
K7 O15 K7A 17.48(12) . .
C24 O16 K6 158.7(3) . .
C24 O16 K4 106.6(3) . .
K6 O16 K4 93.21(10) . .
C24 O16 K7A 88.3(3) . .
K6 O16 K7A 86.91(10) . .
K4 O16 K7A 82.32(9) . .
C24 O16 K7 76.0(3) . .
K6 O16 K7 95.84(14) . .
K4 O16 K7 93.13(14) . .
K7A O16 K7 14.44(9) . .
O2 K1 O7 87.59(15) 3_655 4_465
O2 K1 O14 108.57(13) 3_655 .
O7 K1 O14 159.95(12) 4_465 .
O2 K1 O10 93.71(16) 3_655 4_565
O7 K1 O10 97.74(17) 4_465 4_565
O14 K1 O10 93.08(12) . 4_565
O2 K1 O6 134.75(14) 3_655 4_465
O7 K1 O6 66.93(11) 4_465 4_465
O14 K1 O6 93.04(10) . 4_465
O10 K1 O6 125.12(10) 4_565 4_465
O2 K1 O13 82.94(15) 3_655 .
O7 K1 O13 128.43(16) 4_465 .
O14 K1 O13 45.95(10) . .
O10 K1 O13 133.30(11) 4_565 .
O6 K1 O13 84.94(9) 4_465 .
O2 K1 O5 156.31(13) 3_655 4_465
O7 K1 O5 70.75(13) 4_465 4_465
O14 K1 O5 94.69(11) . 4_465
O10 K1 O5 80.26(10) 4_565 4_465
O6 K1 O5 44.88(9) 4_465 4_465
O13 K1 O5 117.84(10) . 4_465
O2 K1 C23 89.73(14) 3_655 .
O7 K1 C23 152.08(17) 4_465 .
O14 K1 C23 24.33(11) . .
O10 K1 C23 110.16(12) 4_565 .
O6 K1 C23 96.31(10) 4_465 .
O13 K1 C23 23.93(10) . .
O5 K1 C23 113.89(11) 4_465 .
O2 K1 C47 143.81(13) 3_655 4_465
O7 K1 C47 58.24(12) 4_465 4_465
O14 K1 C47 103.06(11) . 4_465
O10 K1 C47 101.82(11) 4_565 4_465
O6 K1 C47 24.44(10) 4_465 4_465
O13 K1 C47 107.98(10) . 4_465
O5 K1 C47 23.65(10) 4_465 4_465
C23 K1 C47 114.43(11) . 4_465
O2 K1 C48 87.23(14) 3_655 4_465
O7 K1 C48 23.51(18) 4_465 4_465
O14 K1 C48 141.70(16) . 4_465
O10 K1 C48 121.24(18) 4_565 4_465
O6 K1 C48 54.54(12) 4_465 4_465
O13 K1 C48 105.17(16) . 4_465
O5 K1 C48 76.75(12) 4_465 4_465
C23 K1 C48 128.60(17) . 4_465
C47 K1 C48 56.75(12) 4_465 4_465
O2 K1 O8 73.28(15) 3_655 4_465
O7 K1 O8 42.25(19) 4_465 4_465
O14 K1 O8 130.04(16) . 4_465
O10 K1 O8 136.85(17) 4_565 4_465
O6 K1 O8 62.62(12) 4_465 4_465
O13 K1 O8 86.78(14) . 4_465
O5 K1 O8 95.42(10) 4_465 4_465
C23 K1 O8 110.70(15) . 4_465
C47 K1 O8 73.05(11) 4_465 4_465
C48 K1 O8 21.71(15) 4_465 4_465
O2 K1 K7 144.52(16) 3_655 .
O7 K1 K7 114.75(12) 4_465 .
O14 K1 K7 45.38(11) . .
O10 K1 K7 109.04(14) 4_565 .
O6 K1 K7 48.76(10) 4_465 .
O13 K1 K7 61.62(12) . .
O5 K1 K7 57.70(11) 4_465 .
C23 K1 K7 57.37(12) . .
C47 K1 K7 58.55(11) 4_465 .
C48 K1 K7 102.63(14) 4_465 .
O8 K1 K7 104.17(16) 4_465 .
O9 K2 O5 85.72(14) 2_645 .
O9 K2 O4 134.05(15) 2_645 .
O5 K2 O4 78.43(12) . .
O9 K2 O2 93.92(16) 2_645 .
O5 K2 O2 133.52(12) . .
O4 K2 O2 68.79(14) . .
O9 K2 O7 88.59(18) 2_645 2_745
O5 K2 O7 143.78(14) . 2_745
O4 K2 O7 128.00(19) . 2_745
O2 K2 O7 82.52(13) . 2_745
O9 K2 O3W 120.1(2) 2_645 4_666
O5 K2 O3W 80.5(2) . 4_666
O4 K2 O3W 99.6(2) . 4_666
O2 K2 O3W 135.6(2) . 4_666
O7 K2 O3W 71.6(2) 2_745 4_666
O9 K2 C1 105.71(14) 2_645 .
O5 K2 C1 119.09(12) . .
O4 K2 C1 50.49(13) . .
O2 K2 C1 18.40(12) . .
O7 K2 C1 96.89(15) 2_745 .
O3W K2 C1 131.9(2) 4_666 .
O9 K2 C26 16.61(13) 2_645 2_645
O5 K2 C26 97.37(12) . 2_645
O4 K2 C26 125.44(14) . 2_645
O2 K2 C26 77.32(15) . 2_645
O7 K2 C26 86.17(15) 2_745 2_645
O3W K2 C26 133.8(2) 4_666 2_645
C1 K2 C26 89.67(13) . 2_645
O9 K2 K7 42.48(13) 2_645 4_666
O5 K2 K7 59.02(11) . 4_666
O4 K2 K7 136.73(14) . 4_666
O2 K2 K7 136.40(16) . 4_666
O7 K2 K7 93.84(17) 2_745 4_666
O3W K2 K7 82.0(2) 4_666 4_666
C1 K2 K7 146.15(14) . 4_666
C26 K2 K7 59.09(12) 2_645 4_666
O9 K2 K3 131.87(12) 2_645 3_665
O5 K2 K3 46.19(8) . 3_665
O4 K2 K3 47.79(9) . 3_665
O2 K2 K3 116.33(11) . 3_665
O7 K2 K3 129.54(12) 2_745 3_665
O3W K2 K3 62.6(2) 4_666 3_665
C1 K2 K3 98.20(10) . 3_665
C26 K2 K3 141.52(10) 2_645 3_665
K7 K2 K3 99.41(10) 4_666 3_665
O9 K2 K1 71.43(12) 2_645 3_655
O5 K2 K1 155.90(9) . 3_655
O4 K2 K1 111.92(11) . 3_655
O2 K2 K1 44.39(9) . 3_655
O7 K2 K1 46.00(8) 2_745 3_655
O3W K2 K1 117.2(2) 4_666 3_655
C1 K2 K1 62.60(9) . 3_655
C26 K2 K1 58.70(10) 2_645 3_655
K7 K2 K1 105.14(10) 4_666 3_655
K3 K2 K1 155.21(5) 3_665 3_655
O9 K2 K6 158.12(12) 2_645 1_655
O5 K2 K6 115.14(8) . 1_655
O4 K2 K6 51.09(11) . 1_655
O2 K2 K6 67.25(13) . 1_655
O7 K2 K6 78.31(15) 2_745 1_655
O3W K2 K6 72.5(2) 4_666 1_655
C1 K2 K6 59.38(10) . 1_655
C26 K2 K6 142.71(10) 2_645 1_655
K7 K2 K6 154.47(10) 4_666 1_655
K3 K2 K6 69.07(3) 3_665 1_655
K1 K2 K6 86.95(4) 3_655 1_655
O1WA K5 O3W 51.1(3) . .
O1WA K5 O15 132.6(2) . .
O3W K5 O15 135.5(3) . .
O1WA K5 O14 66.2(2) . .
O3W K5 O14 82.6(3) . .
O15 K5 O14 68.96(13) . .
O1WA K5 O7 121.5(3) . 3_665
O3W K5 O7 74.1(3) . 3_665
O15 K5 O7 99.29(19) . 3_665
O14 K5 O7 131.20(17) . 3_665
O1WA K5 C20 95.8(2) . .
O3W K5 C20 139.7(3) . .
O15 K5 C20 47.58(11) . .
O14 K5 C20 60.67(12) . .
O7 K5 C20 142.66(19) 3_665 .
O1WA K5 C24 111.4(2) . .
O3W K5 C24 134.6(3) . .
O15 K5 C24 22.96(10) . .
O14 K5 C24 54.17(12) . .
O7 K5 C24 122.19(19) 3_665 .
C20 K5 C24 27.68(10) . .
O1WA K5 C21 104.8(3) . .
O3W K5 C21 155.8(3) . .
O15 K5 C21 56.46(12) . .
O14 K5 C21 85.23(13) . .
O7 K5 C21 128.78(16) 3_665 .
C20 K5 C21 24.80(12) . .
C24 K5 C21 45.19(12) . .
O1WA K5 C40 103.6(2) . 3_665
O3W K5 C40 81.1(3) . 3_665
O15 K5 C40 123.47(15) . 3_665
O14 K5 C40 163.70(15) . 3_665
O7 K5 C40 41.99(12) 3_665 3_665
C20 K5 C40 135.01(15) . 3_665
C24 K5 C40 141.13(15) . 3_665
C21 K5 C40 110.23(14) . 3_665
O1WA K5 C39 115.9(2) . 3_665
O3W K5 C39 104.3(3) . 3_665
O15 K5 C39 106.79(14) . 3_665
O14 K5 C39 172.52(15) . 3_665
O7 K5 C39 54.71(11) 3_665 3_665
C20 K5 C39 111.88(14) . 3_665
C24 K5 C39 119.70(14) . 3_665
C21 K5 C39 87.29(13) . 3_665
C40 K5 C39 23.51(10) 3_665 3_665
O1WA K5 K7 101.5(2) . .
O3W K5 K7 84.3(3) . .
O15 K5 K7 51.43(14) . .
O14 K5 K7 44.25(12) . .
O7 K5 K7 90.49(16) 3_665 .
C20 K5 K7 80.61(14) . .
C24 K5 K7 56.13(13) . .
C21 K5 K7 101.31(15) . .
C40 K5 K7 132.46(16) 3_665 .
C39 K5 K7 138.12(15) 3_665 .
O1WA K5 K2 96.8(2) . 4_465
O3W K5 K2 47.9(3) . 4_465
O15 K5 K2 95.89(13) . 4_465
O14 K5 K2 87.61(11) . 4_465
O7 K5 K2 45.26(9) 3_665 4_465
C20 K5 K2 136.86(13) . 4_465
C24 K5 K2 110.35(13) . 4_465
C21 K5 K2 152.13(14) . 4_465
C40 K5 K2 80.88(10) 3_665 4_465
C39 K5 K2 99.09(10) 3_665 4_465
K7 K5 K2 56.48(11) . 4_465
O9 K7 O14 140.0(3) 3_565 .
O9 K7 O4W 80.1(6) 3_565 .
O14 K7 O4W 137.8(6) . .
O9 K7 O6 100.2(2) 3_565 4_465
O14 K7 O6 98.5(2) . 4_465
O4W K7 O6 81.5(6) . 4_465
O9 K7 O15 92.4(2) 3_565 .
O14 K7 O15 70.25(16) . .
O4W K7 O15 102.6(7) . .
O6 K7 O15 167.3(2) 4_465 .
O9 K7 O5 79.6(2) 3_565 4_465
O14 K7 O5 91.2(2) . 4_465
O4W K7 O5 114.0(7) . 4_465
O6 K7 O5 42.55(12) 4_465 4_465
O15 K7 O5 140.3(2) . 4_465
O9 K7 C23 159.7(3) 3_565 .
O14 K7 C23 21.39(12) . .
O4W K7 C23 116.5(6) . .
O6 K7 C23 94.04(18) 4_465 .
O15 K7 C23 73.29(15) . .
O5 K7 C23 102.04(19) 4_465 .
O9 K7 C24 114.9(2) 3_565 .
O14 K7 C24 55.23(14) . .
O4W K7 C24 102.3(7) . .
O6 K7 C24 144.8(2) 4_465 .
O15 K7 C24 22.80(11) . .
O5 K7 C24 143.0(2) 4_465 .
C23 K7 C24 52.56(13) . .
O9 K7 C47 85.4(2) 3_565 4_465
O14 K7 C47 100.3(2) . 4_465
O4W K7 C47 94.7(7) . 4_465
O6 K7 C47 21.92(11) 4_465 4_465
O15 K7 C47 161.9(3) . 4_465
O5 K7 C47 21.82(10) 4_465 4_465
C23 K7 C47 103.72(19) . 4_465
C24 K7 C47 155.3(2) . 4_465
O9 K7 O16 126.1(2) 3_565 .
O14 K7 O16 60.93(14) . .
O4W K7 O16 86.1(7) . .
O6 K7 O16 128.9(2) 4_465 .
O15 K7 O16 40.74(12) . .
O5 K7 O16 151.1(2) 4_465 .
C23 K7 O16 49.14(12) . .
C24 K7 O16 21.42(11) . .
C47 K7 O16 147.9(2) 4_465 .
O9 K7 O13 178.0(3) 3_565 .
O14 K7 O13 40.58(12) . .
O4W K7 O13 99.9(6) . .
O6 K7 O13 77.78(15) 4_465 .
O15 K7 O13 89.59(15) . .
O5 K7 O13 98.57(17) 4_465 .
C23 K7 O13 21.44(10) . .
C24 K7 O13 67.05(14) . .
C47 K7 O13 92.60(16) 4_465 .
O16 K7 O13 55.85(12) . .
O9 K7 C26 11.97(13) 3_565 3_565
O14 K7 C26 148.0(2) . 3_565
O4W K7 C26 69.4(6) . 3_565
O6 K7 C26 103.20(18) 4_465 3_565
O15 K7 C26 89.52(17) . 3_565
O5 K7 C26 89.22(17) 4_465 3_565
C23 K7 C26 162.6(2) . 3_565
C24 K7 C26 110.94(19) . 3_565
C47 K7 C26 91.70(16) 4_465 3_565
O16 K7 C26 118.2(2) . 3_565
O13 K7 C26 168.8(2) . 3_565
O2W K8 O6 130.6(6) 4_566 .
O2W K8 O1 116.7(6) 4_566 4_566
O6 K8 O1 102.4(2) . 4_566
O2W K8 O4W 133.5(8) 4_566 4_666
O6 K8 O4W 76.5(4) . 4_666
O1 K8 O4W 84.3(5) 4_566 4_666
O2W K8 C5 77.9(6) 4_566 4_566
O6 K8 C5 151.5(2) . 4_566
O1 K8 C5 57.59(14) 4_566 4_566
O4W K8 C5 81.1(4) 4_666 4_566
O2W K8 C4 97.1(6) 4_566 4_566
O6 K8 C4 129.94(19) . 4_566
O1 K8 C4 58.39(15) 4_566 4_566
O4W K8 C4 57.2(4) 4_666 4_566
C5 K8 C4 23.91(11) 4_566 4_566
O2W K8 C40 80.0(6) 4_566 .
O6 K8 C40 57.44(14) . .
O1 K8 C40 111.3(3) 4_566 .
O4W K8 C40 133.2(4) 4_666 .
C5 K8 C40 145.1(2) 4_566 .
C4 K8 C40 166.9(3) 4_566 .
O2W K8 K7 156.7(7) 4_566 4_666
O6 K8 K7 39.64(13) . 4_666
O1 K8 K7 86.12(17) 4_566 4_666
O4W K8 K7 38.3(4) 4_666 4_666
C5 K8 K7 113.75(17) 4_566 4_666
C4 K8 K7 90.65(16) 4_566 4_666
C40 K8 K7 96.98(15) . 4_666
O2W K8 K9 124.9(7) 4_566 2_655
O6 K8 K9 71.61(17) . 2_655
O1 K8 K9 37.70(13) 4_566 2_655
O4W K8 K9 97.6(5) 4_666 2_655
C5 K8 K9 94.49(16) 4_566 2_655
C4 K8 K9 95.08(15) 4_566 2_655
C40 K8 K9 76.58(15) . 2_655
K7 K8 K9 75.93(12) 4_666 2_655
K5A K2A O3W 60.6(5) 4_666 4_666
K5A K2A O5 118.0(6) 4_666 .
O3W K2A O5 96.1(4) 4_666 .
K5A K2A O7 58.7(4) 4_666 2_745
O3W K2A O7 83.9(4) 4_666 2_745
O5 K2A O7 176.1(5) . 2_745
K5A K2A O9 89.7(5) 4_666 2_645
O3W K2A O9 148.2(5) 4_666 2_645
O5 K2A O9 87.7(3) . 2_645
O7 K2A O9 90.3(3) 2_745 2_645
K5A K2A O4 157.7(5) 4_666 .
O3W K2A O4 99.4(4) 4_666 .
O5 K2A O4 71.0(2) . .
O7 K2A O4 112.8(4) 2_745 .
O9 K2A O4 111.7(4) 2_645 .
K5A K2A C48 66.8(4) 4_666 2_745
O3W K2A C48 74.0(3) 4_666 2_745
O5 K2A C48 165.5(4) . 2_745
O7 K2A C48 17.43(18) 2_745 2_745
O9 K2A C48 106.3(3) 2_645 2_745
O4 K2A C48 99.8(3) . 2_745
K5A K2A K3 123.3(5) 4_666 3_665
O3W K2A K3 67.4(3) 4_666 3_665
O5 K2A K3 46.84(17) . 3_665
O7 K2A K3 136.1(3) 2_745 3_665
O9 K2A K3 131.3(3) 2_645 3_665
O4 K2A K3 46.08(14) . 3_665
C48 K2A K3 118.7(3) 2_745 3_665
K5A K2A K7A 66.0(4) 4_666 4_666
O3W K2A K7A 107.4(4) 4_666 4_666
O5 K2A K7A 69.6(2) . 4_666
O7 K2A K7A 106.7(3) 2_745 4_666
O9 K2A K7A 44.72(17) 2_645 4_666
O4 K2A K7A 134.0(3) . 4_666
C48 K2A K7A 123.0(3) 2_745 4_666
K3 K2A K7A 113.1(2) 3_665 4_666
K5A K2A K1 90.6(4) 4_666 3_655
O3W K2A K1 122.3(4) 4_666 3_655
O5 K2A K1 140.7(4) . 3_655
O7 K2A K1 40.24(17) 2_745 3_655
O9 K2A K1 64.7(2) 2_645 3_655
O4 K2A K1 93.0(3) . 3_655
C48 K2A K1 48.30(14) 2_745 3_655
K3 K2A K1 137.9(3) 3_665 3_655
K7A K2A K1 102.8(2) 4_666 3_655
K5A K2A K6 113.9(5) 4_666 1_655
O3W K2A K6 71.8(4) 4_666 1_655
O5 K2A K6 109.7(3) . 1_655
O7 K2A K6 74.0(2) 2_745 1_655
O9 K2A K6 136.3(4) 2_645 1_655
O4 K2A K6 45.83(15) . 1_655
C48 K2A K6 57.59(17) 2_745 1_655
K3 K2A K6 65.99(16) 3_665 1_655
K7A K2A K6 178.9(3) 4_666 1_655
K1 K2A K6 78.23(17) 3_655 1_655
K5A K2A K1 79.0(5) 4_666 4_666
O3W K2A K1 65.8(4) 4_666 4_666
O5 K2A K1 40.80(18) . 4_666
O7 K2A K1 136.5(4) 2_745 4_666
O9 K2A K1 99.4(3) 2_645 4_666
O4 K2A K1 102.6(2) . 4_666
C48 K2A K1 136.4(3) 2_745 4_666
K3 K2A K1 59.84(14) 3_665 4_666
K7A K2A K1 58.74(14) 4_666 4_666
K1 K2A K1 161.3(3) 3_655 4_666
K6 K2A K1 120.2(2) 1_655 4_666
K2A K5A O3W 62.3(5) 4_465 .
K2A K5A O7 70.4(4) 4_465 3_665
O3W K5A O7 90.6(6) . 3_665
K2A K5A O15 125.7(6) 4_465 .
O3W K5A O15 158.1(7) . .
O7 K5A O15 111.1(6) 3_665 .
K2A K5A O14 104.9(5) 4_465 .
O3W K5A O14 89.8(5) . .
O7 K5A O14 174.4(5) 3_665 .
O15 K5A O14 68.7(3) . .
K2A K5A O1WC 109.7(7) 4_465 .
O3W K5A O1WC 48.8(5) . .
O7 K5A O1WC 96.3(5) 3_665 .
O15 K5A O1WC 123.4(5) . .
O14 K5A O1WC 88.3(4) . .
K2A K5A C48 76.2(4) 4_465 3_665
O3W K5A C48 78.6(5) . 3_665
O7 K5A C48 17.64(19) 3_665 3_665
O15 K5A C48 122.1(5) . 3_665
O14 K5A C48 166.3(5) . 3_665
O1WC K5A C48 78.7(4) . 3_665
K2A K5A C24 132.9(6) 4_465 .
O3W K5A C24 138.6(6) . .
O7 K5A C24 129.7(6) 3_665 .
O15 K5A C24 19.85(14) . .
O14 K5A C24 51.1(3) . .
O1WC K5A C24 109.0(4) . .
C48 K5A C24 137.5(5) 3_665 .
K2A K5A K7A 80.9(4) 4_465 .
O3W K5A K7A 118.3(5) . .
O7 K5A K7A 122.7(4) 3_665 .
O15 K5A K7A 51.6(2) . .
O14 K5A K7A 52.4(2) . .
O1WC K5A K7A 140.5(5) . .
C48 K5A K7A 140.1(4) 3_665 .
C24 K5A K7A 52.1(2) . .
K2A K5A K3 99.5(5) 4_465 .
O3W K5A K3 159.2(5) . .
O7 K5A K3 72.8(4) 3_665 .
O15 K5A K3 41.0(2) . .
O14 K5A K3 105.5(4) . .
O1WC K5A K3 143.4(5) . .
C48 K5A K3 87.6(3) 3_665 .
C24 K5A K3 60.8(3) . .
K7A K5A K3 64.3(2) . .
K2A K5A K1 72.3(4) 4_465 .
O3W K5A K1 63.0(4) . .
O7 K5A K1 141.4(5) 3_665 .
O15 K5A K1 98.5(4) . .
O14 K5A K1 35.22(18) . .
O1WC K5A K1 87.0(4) . .
C48 K5A K1 138.4(4) 3_665 .
C24 K5A K1 84.1(3) . .
K7A K5A K1 59.3(2) . .
K3 K5A K1 123.6(3) . .
K2A K5A K1 61.3(4) 4_465 2_554
O3W K5A K1 104.4(5) . 2_554
O7 K5A K1 25.2(2) 3_665 2_554
O15 K5A K1 96.6(3) . 2_554
O14 K5A K1 149.7(4) . 2_554
O1WC K5A K1 121.3(5) . 2_554
C48 K5A K1 42.71(17) 3_665 2_554
C24 K5A K1 116.4(4) . 2_554
K7A K5A K1 97.5(2) . 2_554
K3 K5A K1 55.58(17) . 2_554
K1 K5A K1 131.2(2) . 2_554
O4W K7A O9 85.0(7) . 3_565
O4W K7A O15 124.8(8) . .
O9 K7A O15 85.11(12) 3_565 .
O4W K7A O16 113.9(8) . .
O9 K7A O16 128.78(13) 3_565 .
O15 K7A O16 44.42(10) . .
O4W K7A O14 164.1(7) . .
O9 K7A O14 109.39(12) 3_565 .
O15 K7A O14 65.05(11) . .
O16 K7A O14 62.76(10) . .
O4W K7A O6 88.6(8) . 4_465
O9 K7A O6 87.12(12) 3_565 4_465
O15 K7A O6 144.72(13) . 4_465
O16 K7A O6 137.15(11) . 4_465
O14 K7A O6 85.48(10) . 4_465
O4W K7A O12 49.7(8) . 3_565
O9 K7A O12 63.30(12) 3_565 3_565
O15 K7A O12 77.64(12) . 3_565
O16 K7A O12 92.37(11) . 3_565
O14 K7A O12 142.62(12) . 3_565
O6 K7A O12 128.13(11) 4_465 3_565
O4W K7A C24 129.0(9) . .
O9 K7A C24 108.60(13) 3_565 .
O15 K7A C24 23.82(11) . .
O16 K7A C24 23.04(11) . .
O14 K7A C24 53.97(11) . .
O6 K7A C24 139.21(11) 4_465 .
O12 K7A C24 91.99(12) 3_565 .
O4W K7A O3 49.8(8) . 1_455
O9 K7A O3 128.04(12) 3_565 1_455
O15 K7A O3 99.82(13) . 1_455
O16 K7A O3 67.22(11) . 1_455
O14 K7A O3 119.58(11) . 1_455
O6 K7A O3 111.91(12) 4_465 1_455
O12 K7A O3 67.40(13) 3_565 1_455
C24 K7A O3 88.13(13) . 1_455
O4W K7A O13 123.2(7) . .
O9 K7A O13 146.23(12) 3_565 .
O15 K7A O13 91.41(9) . .
O16 K7A O13 60.62(9) . .
O14 K7A O13 40.92(9) . .
O6 K7A O13 76.53(9) 4_465 .
O12 K7A O13 148.26(11) 3_565 .
C24 K7A O13 69.77(10) . .
O3 K7A O13 85.68(11) 1_455 .
O4W K7A C23 143.0(7) . .
O9 K7A C23 131.58(13) 3_565 .
O15 K7A C23 71.88(10) . .
O16 K7A C23 51.49(10) . .
O14 K7A C23 22.20(10) . .
O6 K7A C23 88.26(10) 4_465 .
O12 K7A C23 143.41(12) 3_565 .
C24 K7A C23 52.86(11) . .
O3 K7A C23 98.13(12) 1_455 .
O13 K7A C23 21.69(9) . .
O4W K7A K5A 147.0(8) . .
O9 K7A K5A 63.1(2) 3_565 .
O15 K7A K5A 48.6(2) . .
O16 K7A K5A 82.9(2) . .
O14 K7A K5A 48.8(2) . .
O6 K7A K5A 97.7(2) 4_465 .
O12 K7A K5A 104.1(2) 3_565 .
C24 K7A K5A 60.7(2) . .
O3 K7A K5A 148.0(2) 1_455 .
O13 K7A K5A 89.7(2) . .
C23 K7A K5A 69.9(2) . .
O2W K8A K8B 97.3(14) 4_566 .
O2W K8A C40 111.9(13) 4_566 .
K8B K8A C40 102.9(4) . .
O2W K8A O1 144.3(13) 4_566 4_566
K8B K8A O1 88.4(4) . 4_566
C40 K8A O1 101.0(2) . 4_566
O2W K8A C41 98.1(13) 4_566 .
K8B K8A C41 124.7(4) . .
C40 K8A C41 23.43(13) . .
O1 K8A C41 107.5(3) 4_566 .
O2W K8A C5 94.6(13) 4_566 4_566
K8B K8A C5 78.1(4) . 4_566
C40 K8A C5 153.0(3) . 4_566
O1 K8A C5 52.02(15) 4_566 4_566
C41 K8A C5 151.9(3) . 4_566
O2W K8A C3 104.3(13) 4_566 4_566
K8B K8A C3 98.1(4) . 4_566
C40 K8A C3 135.0(3) . 4_566
O1 K8A C3 40.05(14) 4_566 4_566
C41 K8A C3 128.3(3) . 4_566
C5 K8A C3 23.54(11) 4_566 4_566
O2W K8A C39 99.9(13) 4_566 .
K8B K8A C39 84.2(3) . .
C40 K8A C39 23.94(11) . .
O1 K8A C39 115.7(2) 4_566 .
C41 K8A C39 40.81(14) . .
C5 K8A C39 158.4(3) 4_566 .
C3 K8A C39 155.1(3) 4_566 .
K8A K8B O4W 120.2(8) . 4_666
K8A K8B O2W 25.3(6) . 4_566
O4W K8B O2W 141.1(9) 4_666 4_566
K8A K8B O6 78.1(3) . .
O4W K8B O6 74.4(6) 4_666 .
O2W K8B O6 98.9(6) 4_566 .
K8A K8B C6 100.9(4) . 4_566
O4W K8B C6 59.1(6) 4_666 4_566
O2W K8B C6 100.1(6) 4_566 4_566
O6 K8B C6 125.5(5) . 4_566
K8A K8B K7A 110.6(4) . 4_666
O4W K8B K7A 25.8(5) 4_666 4_666
O2W K8B K7A 135.8(6) 4_566 4_666
O6 K8B K7A 49.0(2) . 4_666
C6 K8B K7A 83.5(3) 4_566 4_666
O5WA O1WC K5A 112.4(12) . .
O1WB O5WA O1WC 123.7(19) . .
O15 K3 O5 119.83(12) . 3_665
O15 K3 O4 99.33(14) . 3_665
O5 K3 O4 80.21(14) 3_665 3_665
O15 K3 O10 124.46(14) . 3_565
O5 K3 O10 84.61(11) 3_665 3_565
O4 K3 O10 135.35(13) 3_665 3_565
O15 K3 O11 125.64(17) . 3_565
O5 K3 O11 113.78(16) 3_665 3_565
O4 K3 O11 80.92(13) 3_665 3_565
O10 K3 O11 67.40(12) 3_565 3_565
O15 K3 O12 86.54(13) . 3_565
O5 K3 O12 150.12(11) 3_665 3_565
O4 K3 O12 111.09(15) 3_665 3_565
O10 K3 O12 67.81(11) 3_565 3_565
O11 K3 O12 45.74(17) 3_565 3_565
O15 K3 C25 109.90(17) . 3_565
O5 K3 C25 129.35(16) 3_665 3_565
O4 K3 C25 101.56(16) 3_665 3_565
O10 K3 C25 58.49(12) 3_565 3_565
O11 K3 C25 23.93(17) 3_565 3_565
O12 K3 C25 23.84(17) 3_565 3_565
O15 K3 C26 103.29(14) . 3_565
O5 K3 C26 102.96(12) 3_665 3_565
O4 K3 C26 151.39(13) 3_665 3_565
O10 K3 C26 22.51(13) 3_565 3_565
O11 K3 C26 71.74(12) 3_565 3_565
O12 K3 C26 53.81(12) 3_565 3_565
C25 K3 C26 54.19(13) 3_565 3_565
O15 K3 O9 82.66(12) . 3_565
O5 K3 O9 107.57(11) 3_665 3_565
O4 K3 O9 169.82(14) 3_665 3_565
O10 K3 O9 41.80(12) 3_565 3_565
O11 K3 O9 89.80(11) 3_565 3_565
O12 K3 O9 58.92(12) 3_565 3_565
C25 K3 O9 68.51(13) 3_565 3_565
C26 K3 O9 21.95(11) 3_565 3_565
O15 K3 C2 82.20(13) . 3_665
O5 K3 C2 98.37(13) 3_665 3_665
O4 K3 C2 20.45(14) 3_665 3_665
O10 K3 C2 147.39(13) 3_565 3_665
O11 K3 C2 81.98(13) 3_565 3_665
O12 K3 C2 99.02(14) 3_565 3_665
C25 K3 C2 97.10(14) 3_565 3_665
C26 K3 C2 151.12(14) 3_565 3_665
O9 K3 C2 153.92(14) 3_565 3_665
O15 K3 K2A 154.17(19) . 3_665
O5 K3 K2A 45.50(15) 3_665 3_665
O4 K3 K2A 60.4(2) 3_665 3_665
O10 K3 K2A 79.1(2) 3_565 3_665
O11 K3 K2A 70.16(19) 3_565 3_665
O12 K3 K2A 114.74(17) 3_565 3_665
C25 K3 K2A 91.0(2) 3_565 3_665
C26 K3 K2A 101.3(2) 3_565 3_665
O9 K3 K2A 120.2(2) 3_565 3_665
C2 K3 K2A 80.2(2) 3_665 3_665
O15 K3 K2 143.04(10) . 3_665
O5 K3 K2 48.14(8) 3_665 3_665
O4 K3 K2 48.20(11) 3_665 3_665
O10 K3 K2 91.41(10) 3_565 3_665
O11 K3 K2 72.92(13) 3_565 3_665
O12 K3 K2 118.66(11) 3_565 3_665
C25 K3 K2 95.73(15) 3_565 3_665
C26 K3 K2 113.35(11) 3_565 3_665
O9 K3 K2 132.68(9) 3_565 3_665
C2 K3 K2 68.21(10) 3_665 3_665
K2A K3 K2 12.45(16) 3_665 3_665
O3 K4 O3 180.0 3_665 1_455
O3 K4 O12 77.67(17) 3_665 .
O3 K4 O12 102.33(17) 1_455 .
O3 K4 O12 102.33(17) 3_665 3_565
O3 K4 O12 77.67(17) 1_455 3_565
O12 K4 O12 180.0 . 3_565
O3 K4 O16 104.17(14) 3_665 .
O3 K4 O16 75.83(14) 1_455 .
O12 K4 O16 82.34(12) . .
O12 K4 O16 97.66(12) 3_565 .
O3 K4 O16 75.83(14) 3_665 3_565
O3 K4 O16 104.17(14) 1_455 3_565
O12 K4 O16 97.66(12) . 3_565
O12 K4 O16 82.34(12) 3_565 3_565
O16 K4 O16 180.00(14) . 3_565
O3 K4 C24 88.04(16) 3_665 .
O3 K4 C24 91.96(16) 1_455 .
O12 K4 C24 90.45(11) . .
O12 K4 C24 89.55(11) 3_565 .
O16 K4 C24 20.15(10) . .
O16 K4 C24 159.85(10) 3_565 .
O3 K4 C24 91.96(16) 3_665 3_565
O3 K4 C24 88.04(16) 1_455 3_565
O12 K4 C24 89.55(11) . 3_565
O12 K4 C24 90.45(11) 3_565 3_565
O16 K4 C24 159.85(10) . 3_565
O16 K4 C24 20.15(10) 3_565 3_565
C24 K4 C24 180.00(9) . 3_565
O3 K4 K7A 124.62(17) 3_665 .
O3 K4 K7A 55.38(17) 1_455 .
O12 K4 K7A 128.91(11) . .
O12 K4 K7A 51.09(11) 3_565 .
O16 K4 K7A 49.62(8) . .
O16 K4 K7A 130.38(8) 3_565 .
C24 K4 K7A 51.17(8) . .
C24 K4 K7A 128.83(8) 3_565 .
O3 K4 K7A 55.38(17) 3_665 3_565
O3 K4 K7A 124.62(17) 1_455 3_565
O12 K4 K7A 51.09(11) . 3_565
O12 K4 K7A 128.91(11) 3_565 3_565
O16 K4 K7A 130.38(8) . 3_565
O16 K4 K7A 49.62(8) 3_565 3_565
C24 K4 K7A 128.83(8) . 3_565
C24 K4 K7A 51.17(8) 3_565 3_565
K7A K4 K7A 180.00(7) . 3_565
O3 K4 K3 64.78(16) 3_665 .
O3 K4 K3 115.22(16) 1_455 .
O12 K4 K3 132.17(10) . .
O12 K4 K3 47.83(10) 3_565 .
O16 K4 K3 79.47(7) . .
O16 K4 K3 100.53(7) 3_565 .
C24 K4 K3 61.03(8) . .
C24 K4 K3 118.97(8) 3_565 .
K7A K4 K3 62.92(4) . .
K7A K4 K3 117.08(4) 3_565 .
O3 K4 K3 115.22(16) 3_665 3_565
O3 K4 K3 64.78(16) 1_455 3_565
O12 K4 K3 47.83(10) . 3_565
O12 K4 K3 132.17(10) 3_565 3_565
O16 K4 K3 100.53(7) . 3_565
O16 K4 K3 79.47(7) 3_565 3_565
C24 K4 K3 118.97(8) . 3_565
C24 K4 K3 61.03(8) 3_565 3_565
K7A K4 K3 117.08(4) . 3_565
K7A K4 K3 62.92(4) 3_565 3_565
K3 K4 K3 180.00(3) . 3_565
O11 K6 O13 137.28(13) . .
O11 K6 O3 91.1(2) . 1_455
O13 K6 O3 107.46(18) . 1_455
O11 K6 O16 77.88(16) . .
O13 K6 O16 70.46(10) . .
O3 K6 O16 75.62(12) 1_455 .
O11 K6 O8 102.54(19) . 2_645
O13 K6 O8 81.41(17) . 2_645
O3 K6 O8 148.63(14) 1_455 2_645
O16 K6 O8 134.56(15) . 2_645
O11 K6 O4 81.04(12) . 1_455
O13 K6 O4 138.39(10) . 1_455
O3 K6 O4 44.33(16) 1_455 1_455
O16 K6 O4 115.24(12) . 1_455
O8 K6 O4 109.57(17) 2_645 1_455
O11 K6 O1 141.00(13) . 1_455
O13 K6 O1 81.26(11) . 1_455
O3 K6 O1 65.92(15) 1_455 1_455
O16 K6 O1 121.87(13) . 1_455
O8 K6 O1 86.57(13) 2_645 1_455
O4 K6 O1 60.35(12) 1_455 1_455
O11 K6 C2 94.25(16) . 1_455
O13 K6 C2 117.36(16) . 1_455
O3 K6 C2 22.06(15) 1_455 1_455
O16 K6 C2 97.63(14) . 1_455
O8 K6 C2 127.26(16) 2_645 1_455
O4 K6 C2 25.16(17) 1_455 1_455
O1 K6 C2 52.84(13) 1_455 1_455
O11 K6 C23 117.88(13) . .
O13 K6 C23 20.39(10) . .
O3 K6 C23 106.67(17) 1_455 .
O16 K6 C23 52.13(10) . .
O8 K6 C23 91.84(17) 2_645 .
O4 K6 C23 148.22(12) 1_455 .
O1 K6 C23 99.33(12) 1_455 .
C2 K6 C23 123.26(17) 1_455 .
O11 K6 K9 153.89(15) . .
O13 K6 K9 47.97(7) . .
O3 K6 K9 112.29(14) 1_455 .
O16 K6 K9 117.96(8) . .
O8 K6 K9 51.39(13) 2_645 .
O4 K6 K9 107.17(9) 1_455 .
O1 K6 K9 50.53(8) 1_455 .
C2 K6 K9 103.27(11) 1_455 .
C23 K6 K9 67.78(7) . .
O11 K6 K2 73.37(14) . 1_455
O13 K6 K2 141.84(8) . 1_455
O3 K6 K2 90.32(14) 1_455 1_455
O16 K6 K2 147.68(8) . 1_455
O8 K6 K2 67.43(15) 2_645 1_455
O4 K6 K2 46.05(10) 1_455 1_455
O1 K6 K2 75.62(11) 1_455 1_455
C2 K6 K2 70.46(15) 1_455 1_455
C23 K6 K2 158.73(9) . 1_455
K9 K6 K2 94.24(4) . 1_455
O11 K6 K7A 118.46(16) . .
O13 K6 K7A 56.06(8) . .
O3 K6 K7A 53.35(15) 1_455 .
O16 K6 K7A 48.26(8) . .
O8 K6 K7A 134.85(15) 2_645 .
O4 K6 K7A 95.45(10) 1_455 .
O1 K6 K7A 73.71(11) 1_455 .
C2 K6 K7A 70.32(15) 1_455 .
C23 K6 K7A 53.61(8) . .
K9 K6 K7A 85.99(3) . .
K2 K6 K7A 139.71(5) 1_455 .
O13 K9 O13 180.00(17) 3 .
O13 K9 O8 81.15(12) 3 4_465
O13 K9 O8 98.85(12) . 4_465
O13 K9 O8 98.85(12) 3 2_645
O13 K9 O8 81.15(12) . 2_645
O8 K9 O8 180.0 4_465 2_645
O13 K9 O1 84.62(12) 3 3_655
O13 K9 O1 95.38(12) . 3_655
O8 K9 O1 89.47(17) 4_465 3_655
O8 K9 O1 90.53(17) 2_645 3_655
O13 K9 O1 95.38(12) 3 1_455
O13 K9 O1 84.62(12) . 1_455
O8 K9 O1 90.53(17) 4_465 1_455
O8 K9 O1 89.47(17) 2_645 1_455
O1 K9 O1 180.0 3_655 1_455
O13 K9 K6 131.86(7) 3 .
O13 K9 K6 48.14(7) . .
O8 K9 K6 129.13(11) 4_465 .
O8 K9 K6 50.87(11) 2_645 .
O1 K9 K6 125.16(9) 3_655 .
O1 K9 K6 54.84(9) 1_455 .
O13 K9 K6 48.14(7) 3 3
O13 K9 K6 131.86(7) . 3
O8 K9 K6 50.87(11) 4_465 3
O8 K9 K6 129.13(11) 2_645 3
O1 K9 K6 54.84(9) 3_655 3
O1 K9 K6 125.16(9) 1_455 3
K6 K9 K6 180.00(3) . 3
O13 K9 K1 131.92(7) 3 .
O13 K9 K1 48.08(7) . .
O8 K9 K1 54.30(11) 4_465 .
O8 K9 K1 125.70(11) 2_645 .
O1 K9 K1 78.50(11) 3_655 .
O1 K9 K1 101.50(11) 1_455 .
K6 K9 K1 93.67(2) . .
K6 K9 K1 86.33(2) 3 .
O13 K9 K1 48.08(7) 3 3
O13 K9 K1 131.92(7) . 3
O8 K9 K1 125.70(11) 4_465 3
O8 K9 K1 54.30(11) 2_645 3
O1 K9 K1 101.50(11) 3_655 3
O1 K9 K1 78.50(11) 1_455 3
K6 K9 K1 86.33(2) . 3
K6 K9 K1 93.67(2) 3 3
K1 K9 K1 180.00(4) . 3
O13 K9 K8 80.68(10) 3 2_645
O13 K9 K8 99.32(10) . 2_645
O8 K9 K8 122.64(15) 4_465 2_645
O8 K9 K8 57.36(15) 2_645 2_645
O1 K9 K8 34.97(12) 3_655 2_645
O1 K9 K8 145.03(12) 1_455 2_645
K6 K9 K8 102.70(7) . 2_645
K6 K9 K8 77.30(7) 3 2_645
K1 K9 K8 106.85(6) . 2_645
K1 K9 K8 73.15(6) 3 2_645
O13 K9 K8 99.32(10) 3 4_465
O13 K9 K8 80.68(10) . 4_465
O8 K9 K8 57.36(15) 4_465 4_465
O8 K9 K8 122.64(15) 2_645 4_465
O1 K9 K8 145.03(12) 3_655 4_465
O1 K9 K8 34.97(12) 1_455 4_465
K6 K9 K8 77.30(7) . 4_465
K6 K9 K8 102.70(7) 3 4_465
K1 K9 K8 73.15(6) . 4_465
K1 K9 K8 106.85(6) 3 4_465
K8 K9 K8 180.00(15) 2_645 4_465
K7A O4W K8B 119.8(12) . 4_465
K7A O4W K7 14.1(3) . .
K8B O4W K7 109.6(10) 4_465 .
K7A O4W K8 99.1(10) . 4_465
K8B O4W K8 36.3(5) 4_465 4_465
K7 O4W K8 95.9(8) . 4_465
K8A O2W K8 20.1(8) 4_565 4_565
K8A O2W K8B 57.4(11) 4_565 4_565
K8 O2W K8B 37.5(5) 4_565 4_565

loop_
_geom_bond_atom_site_label_1
_geom_bond_atom_site_label_2
_geom_bond_distance
_geom_bond_site_symmetry_2
C1 O2 1.203(7) .
C1 O1 1.269(8) .
C1 C3 1.514(6) .
C1 K2 3.443(6) .
C2 O3 1.165(8) .
C2 O4 1.324(9) .
C2 C4 1.503(6) .
C2 K6 3.089(6) 1_655
C2 K3 3.474(7) 3_665
C3 C12 1.363(7) .
C3 C5 1.427(6) .
C3 K8A 3.509(9) 4_565
C4 C6 1.370(7) .
C4 C5 1.436(6) .
C4 K8 3.504(6) 4_565
C5 C9 1.430(5) .
C5 K8 3.414(6) 4_565
C5 K8A 3.488(9) 4_565
C6 C7 1.402(6) .
C6 K8B 3.456(14) 4_565
C7 C8 1.381(6) .
C8 C9 1.439(6) .
C8 C13 1.473(5) .
C9 C10 1.429(6) .
C10 C11 1.381(6) .
C10 C14 1.472(5) .
C11 C12 1.394(6) .
C13 C22 1.372(6) .
C13 C15 1.431(5) .
C14 C16 1.381(6) .
C14 C15 1.430(5) .
C15 C19 1.431(5) .
C16 C17 1.395(6) .
C17 C18 1.365(6) .
C18 C19 1.426(6) .
C18 C23 1.515(5) .
C19 C20 1.426(6) .
C20 C21 1.364(6) .
C20 C24 1.511(5) .
C20 K5 3.077(5) .
C21 C22 1.396(6) .
C21 K5 3.234(6) .
C23 O13 1.243(5) .
C23 O14 1.257(6) .
C23 K1 3.048(4) .
C23 K7 3.233(7) .
C23 K7A 3.316(5) .
C23 K6 3.345(4) .
C24 O16 1.231(6) .
C24 O15 1.270(6) .
C24 K7A 3.143(4) .
C24 K5 3.213(6) .
C24 K7 3.268(7) .
C24 K4 3.422(4) .
C24 K5A 3.475(15) .
C25 O12 1.247(9) .
C25 O11 1.251(9) .
C25 C27 1.523(6) .
C25 K3 3.083(5) 3_565
C26 O9 1.240(6) .
C26 O10 1.254(7) .
C26 C33 1.505(6) .
C26 K3 3.240(5) 3_565
C26 K7 3.513(7) 3_565
C26 K2 3.521(5) 2_655
C27 C28 1.368(7) .
C27 C32 1.422(6) .
C28 C29 1.396(6) .
C29 C30 1.387(6) .
C30 C31 1.426(6) .
C30 C43 1.480(5) .
C31 C36 1.422(6) .
C31 C32 1.436(5) .
C32 C33 1.431(6) .
C33 C34 1.376(7) .
C34 C35 1.384(6) .
C35 C36 1.385(6) .
C36 C37 1.474(5) .
C37 C42 1.386(6) .
C37 C38 1.427(6) .
C38 C39 1.435(5) .
C38 C43 1.436(6) .
C39 C40 1.431(6) .
C39 C46 1.433(6) .
C39 K8A 3.514(9) .
C39 K5 3.535(5) 3_665
C40 C41 1.372(7) .
C40 C48 1.507(6) .
C40 K8A 3.333(10) .
C40 K5 3.487(6) 3_665
C40 K8 3.539(7) .
C41 C42 1.387(6) .
C41 K8A 3.412(10) .
C43 C44 1.377(6) .
C44 C45 1.401(6) .
C45 C46 1.377(6) .
C46 C47 1.515(5) .
C47 O5 1.235(5) .
C47 O6 1.268(5) .
C47 K1 3.061(4) 4_666
C47 K7 3.297(7) 4_666
C48 O8 1.208(9) .
C48 O7 1.279(9) .
C48 K1 3.159(5) 4_666
C48 K5A 3.349(16) 3_665
C48 K2A 3.540(11) 2_755
O1 K8 2.706(8) 4_565
O1 K9 2.888(4) 1_655
O1 K6 3.058(4) 1_655
O1 K8A 3.378(9) 4_565
O2 K1 2.599(4) 3_655
O2 K2 2.751(5) .
O3 K4 2.638(5) 1_655
O3 K6 2.750(4) 1_655
O3 K7A 3.171(8) 1_655
O4 K3 2.726(4) 3_665
O4 K2 2.744(5) .
O4 K6 2.965(5) 1_655
O4 K2A 3.292(11) .
O5 K2A 2.590(9) .
O5 K3 2.649(3) 3_665
O5 K2 2.734(4) .
O5 K1 2.929(3) 4_666
O5 K7 3.211(7) 4_666
O6 K8 2.615(5) .
O6 K7 2.754(6) 4_666
O6 K1 2.846(3) 4_666
O6 K7A 2.983(4) 4_666
O6 K8B 3.225(11) .
O3W K5A 2.275(18) .
O3W K2A 2.313(16) 4_465
O3W K5 2.631(11) .
O3W K2 2.911(12) 4_465
O7 K5A 2.413(15) 3_665
O7 K2A 2.661(9) 2_755
O7 K1 2.679(4) 4_666
O7 K2 2.788(4) 2_755
O7 K5 2.894(6) 3_665
O8 K6 2.863(5) 2_655
O8 K9 2.884(6) 2_655
O8 K1 3.241(5) 4_666
O9 K7 2.433(7) 3_565
O9 K2 2.649(4) 2_655
O9 K2A 2.695(10) 2_655
O9 K7A 2.797(5) 3_565
O9 K3 3.273(5) 3_565
O10 K1 2.773(4) 4_566
O10 K3 2.811(4) 3_565
O11 K6 2.593(4) .
O11 K3 2.855(4) 3_565
O12 K4 2.819(4) .
O12 K3 2.876(5) 3_565
O12 K7A 2.995(6) 3_565
O13 K9 2.694(3) .
O13 K6 2.702(3) .
O13 K1 2.920(3) .
O13 K7A 3.292(4) .
O13 K7 3.396(6) .
O14 K7 2.576(6) .
O14 K1 2.719(4) .
O14 K5A 2.819(14) .
O14 K5 2.844(5) .
O14 K7A 2.969(4) .
O15 K3 2.527(3) .
O15 K5 2.753(5) .
O15 K5A 2.799(16) .
O15 K7 2.912(6) .
O15 K7A 2.926(4) .
O16 K6 2.768(4) .
O16 K4 2.860(3) .
O16 K7A 2.929(4) .
O16 K7 3.341(7) .
K1 O2 2.599(4) 3_655
K1 O7 2.679(4) 4_465
K1 O10 2.773(4) 4_565
K1 O6 2.846(3) 4_465
K1 O5 2.929(3) 4_465
K1 C47 3.061(4) 4_465
K1 C48 3.159(5) 4_465
K1 O8 3.241(5) 4_465
K1 K7 3.609(6) .
K2 O9 2.649(4) 2_645
K2 O7 2.788(4) 2_745
K2 O3W 2.911(12) 4_666
K2 C26 3.521(5) 2_645
K2 K7 3.602(7) 4_666
K2 K3 3.660(2) 3_665
K2 K1 3.713(2) 3_655
K2 K6 3.7812(19) 1_655
K5 O1WA 2.509(10) .
K5 O7 2.894(6) 3_665
K5 C40 3.487(6) 3_665
K5 C39 3.535(5) 3_665
K5 K7 3.679(7) .
K5 K2 3.921(4) 4_465
K7 O9 2.433(7) 3_565
K7 O4W 2.62(2) .
K7 O6 2.754(6) 4_465
K7 O5 3.211(7) 4_465
K7 C47 3.297(7) 4_465
K7 C26 3.513(7) 3_565
K8 O2W 2.54(3) 4_566
K8 O1 2.706(8) 4_566
K8 O4W 3.03(3) 4_666
K8 C5 3.414(6) 4_566
K8 C4 3.504(6) 4_566
K8 K7 4.205(7) 4_666
K8 K9 4.507(8) 2_655
K2A K5A 2.193(15) 4_666
K2A O3W 2.313(16) 4_666
K2A O7 2.661(9) 2_745
K2A O9 2.695(10) 2_645
K2A C48 3.540(11) 2_745
K2A K3 3.629(9) 3_665
K2A K7A 3.971(10) 4_666
K2A K1 4.086(10) 3_655
K2A K6 4.088(10) 1_655
K2A K1 4.351(10) 4_666
K5A K2A 2.193(15) 4_465
K5A O7 2.413(14) 3_665
K5A O1WC 3.16(2) .
K5A C48 3.349(16) 3_665
K5A K7A 3.674(14) .
K5A K3 3.848(15) .
K5A K1 4.657(12) 2_554
K7A O4W 1.92(2) .
K7A O9 2.797(5) 3_565
K7A O6 2.983(4) 4_465
K7A O12 2.995(6) 3_565
K7A O3 3.171(8) 1_455
K8A O2W 1.26(3) 4_566
K8A K8B 2.488(14) .
K8A O1 3.378(9) 4_566
K8A C5 3.488(9) 4_566
K8A C3 3.509(9) 4_566
K8B O4W 2.50(3) 4_666
K8B O2W 2.93(3) 4_566
K8B C6 3.456(14) 4_566
K8B K7A 3.838(15) 4_666
O1WB O5WA 1.34(3) .
O1WC O5WA 1.44(3) .
K3 O5 2.649(3) 3_665
K3 O4 2.726(4) 3_665
K3 O10 2.811(4) 3_565
K3 O11 2.855(4) 3_565
K3 O12 2.876(5) 3_565
K3 C25 3.083(5) 3_565
K3 C26 3.240(5) 3_565
K3 O9 3.273(5) 3_565
K3 C2 3.474(7) 3_665
K3 K2A 3.629(9) 3_665
K3 K2 3.660(2) 3_665
K4 O3 2.638(5) 3_665
K4 O3 2.638(5) 1_455
K4 O12 2.819(4) 3_565
K4 O16 2.860(3) 3_565
K4 C24 3.422(4) 3_565
K4 K7A 3.811(2) 3_565
K4 K3 3.8692(13) 3_565
K6 O3 2.750(4) 1_455
K6 O8 2.863(5) 2_645
K6 O4 2.965(5) 1_455
K6 O1 3.058(4) 1_455
K6 C2 3.089(6) 1_455
K6 K9 3.6067(15) .
K6 K2 3.7812(19) 1_455
K9 O13 2.694(3) 3
K9 O8 2.884(6) 4_465
K9 O8 2.884(6) 2_645
K9 O1 2.888(4) 3_655
K9 O1 2.888(4) 1_455
K9 K6 3.6067(15) 3
K9 K1 3.9233(13) 3
K9 K8 4.507(8) 2_645
K9 K8 4.507(8) 4_465
O4W K8B 2.50(3) 4_465
O4W K8 3.03(3) 4_465
O2W K8A 1.26(3) 4_565
O2W K8 2.54(3) 4_565
O2W K8B 2.93(3) 4_565
